data_7246529
loop_
_publ_author_name
'Ahmad, Ishtiyaq'
'Ganie, Arshid A.'
'Ahmad, Shamim'
'Ahangar, Aadil A.'
'Reddy, C. Malla'
'Dar, Aijaz A.'

_publ_section_title
;
 A high Z&#x2032; structure of an organic salt with unusually high phase
 stability, nanoindentation, and mechano and vapo-fluorochromism
;
_journal_issue 21
_journal_name_full CrystEngComm
_journal_page_first 3164
_journal_page_last 3170
_journal_paper_doi 10.1039/D2CE01693A
_journal_volume 25
_journal_year 2023
_chemical_formula_moiety 'C19 H21 N3 O3 S'
_chemical_formula_sum 'C19 H21 N3 O3 S'
_chemical_formula_weight 371.45
_space_group_crystal_system monoclinic
_space_group_IT_number 9
_space_group_name_Hall 'C -2yc'
_space_group_name_H-M_alt 'C 1 c 1'
_atom_sites_solution_hydrogens mixed
_audit_creation_method SHELXL-2018/3
_audit_update_record
;
2020-07-26 deposited with the CCDC.	2023-03-29 downloaded from the CCDC.
;
_cell_angle_alpha 90
_cell_angle_beta 96.993(4)
_cell_angle_gamma 90
_cell_formula_units_Z 64
_cell_length_a 17.0057(19)
_cell_length_b 47.058(4)
_cell_length_c 35.948(4)
_cell_measurement_reflns_used 9239
_cell_measurement_temperature 150(2)
_cell_measurement_theta_max 26.77
_cell_measurement_theta_min 2.44
_cell_volume 28554(5)
_computing_cell_refinement 'Bruker SAINT'
_computing_data_collection 'Bruker APEX3'
_computing_data_reduction 'Bruker SAINT'
_computing_molecular_graphics 'Bruker SHELXTL'
_computing_publication_material 'Bruker SHELXTL'
_computing_structure_refinement 'SHELXL-2018/3 (Sheldrick, 2018)'
_computing_structure_solution 'SHELXT 2018/2 (Sheldrick, 2018)'
_diffrn_ambient_temperature 150(2)
_diffrn_measured_fraction_theta_full 0.999
_diffrn_measured_fraction_theta_max 0.999
_diffrn_measurement_device_type 'Bruker D8 QUEST'
_diffrn_measurement_method '\f and \w scans'
_diffrn_radiation_source 'micro-focus sealed tube'
_diffrn_radiation_type MoK\a
_diffrn_radiation_wavelength 0.71073
_diffrn_reflns_av_R_equivalents 0.0743
_diffrn_reflns_av_unetI/netI 0.0407
_diffrn_reflns_Laue_measured_fraction_full 0.999
_diffrn_reflns_Laue_measured_fraction_max 0.999
_diffrn_reflns_limit_h_max 20
_diffrn_reflns_limit_h_min -20
_diffrn_reflns_limit_k_max 58
_diffrn_reflns_limit_k_min -58
_diffrn_reflns_limit_l_max 44
_diffrn_reflns_limit_l_min -44
_diffrn_reflns_number 484861
_diffrn_reflns_point_group_measured_fraction_full 0.999
_diffrn_reflns_point_group_measured_fraction_max 0.999
_diffrn_reflns_theta_full 25.242
_diffrn_reflns_theta_max 25.999
_diffrn_reflns_theta_min 1.906
_exptl_absorpt_coefficient_mu 0.206
_exptl_absorpt_correction_T_max 0.746
_exptl_absorpt_correction_T_min 0.702
_exptl_absorpt_correction_type multi-scan
_exptl_absorpt_process_details
;
SADABS-2014/5 (Bruker,2014/5) was used for absorption correction.
wR2(int) was 0.0905 before and 0.0742 after correction.
The Ratio of minimum to maximum transmission is 0.9412.
The \l/2 correction factor is Not present.
;
_exptl_crystal_colour colourless
_exptl_crystal_density_diffrn 1.383
_exptl_crystal_description block
_exptl_crystal_F_000 12544
_exptl_crystal_size_max 0.334
_exptl_crystal_size_mid 0.264
_exptl_crystal_size_min 0.149
_refine_diff_density_max 0.467
_refine_diff_density_min -0.455
_refine_diff_density_rms 0.050
_refine_ls_abs_structure_details
;
 Refined as a perfect inversion twin.
;
_refine_ls_abs_structure_Flack 0.5
_refine_ls_extinction_method none
_refine_ls_goodness_of_fit_ref 1.046
_refine_ls_hydrogen_treatment mixed
_refine_ls_matrix_type full
_refine_ls_number_parameters 3746
_refine_ls_number_reflns 56035
_refine_ls_number_restraints 94
_refine_ls_restrained_S_all 1.079
_refine_ls_R_factor_all 0.0622
_refine_ls_R_factor_gt 0.0439
_refine_ls_shift/su_max 0.005
_refine_ls_shift/su_mean 0.001
_refine_ls_structure_factor_coef Fsqd
_refine_ls_weighting_details 'w=1/[\s^2^(Fo^2^)+(0.0643P)^2^+6.6708P] where P=(Fo^2^+2Fc^2^)/3'
_refine_ls_weighting_scheme calc
_refine_ls_wR_factor_gt 0.1079
_refine_ls_wR_factor_ref 0.1163
_reflns_Friedel_coverage 0.999
_reflns_Friedel_fraction_full 0.999
_reflns_Friedel_fraction_max 1.000
_reflns_number_gt 45227
_reflns_number_total 56035
_reflns_threshold_expression 'I > 2\s(I)'
_cod_data_source_file d2ce01693a2.cif
_cod_data_source_block AAG_250_0m_a
_cod_depositor_comments 'Adding full bibliography for 7246529.cif.'
_cod_original_cell_volume 28553(5)
_cod_original_sg_symbol_H-M 'C c'
_cod_database_code 7246529
_shelx_shelxl_version_number 2018/3
_shelx_space_group_comment
;
The symmetry employed for this shelxl refinement is uniquely defined
by the following loop, which should always be used as a source of
symmetry information in preference to the above space-group names.
They are only intended as comments.
;

loop_
_space_group_symop_operation_xyz
'x, y, z'
'x, -y, z+1/2'
'x+1/2, y+1/2, z'
'x+1/2, -y+1/2, z+1/2'

loop_
_atom_site_label
_atom_site_type_symbol
_atom_site_fract_x
_atom_site_fract_y
_atom_site_fract_z
_atom_site_U_iso_or_equiv
_atom_site_adp_type
_atom_site_occupancy
_atom_site_site_symmetry_order
_atom_site_calc_flag
_atom_site_refinement_flags_posn
_atom_site_refinement_flags_adp
_atom_site_refinement_flags_occupancy
_atom_site_disorder_assembly
_atom_site_disorder_group
S1A S -0.06848(7) 0.23331(2) 0.36000(3) 0.0249(2) Uani 1 1 d . . . . .
O1A O -0.10156(19) 0.20496(7) 0.36331(10) 0.0340(8) Uani 1 1 d . . . . .
O2A O -0.0889(3) 0.24673(10) 0.32349(12) 0.0411(12) Uani 1 1 d . . . . .
O3A O -0.0854(2) 0.25195(8) 0.39063(12) 0.0315(10) Uani 1 1 d . . . . .
N3A N 0.2807(2) 0.21633(9) 0.37521(14) 0.0444(12) Uani 1 1 d . . . . .
H3AA H 0.312424 0.229036 0.367658 0.053 Uiso 1 1 d R U . . .
H3BA H 0.299529 0.197369 0.374332 0.053 Uiso 1 1 d R U . . .
C14A C 0.0349(3) 0.22803(11) 0.36430(15) 0.0231(12) Uani 1 1 d . . . . .
C15A C 0.0692(3) 0.20260(11) 0.37644(15) 0.0264(13) Uani 1 1 d . . . . .
H15A H 0.035930 0.187581 0.382791 0.032 Uiso 1 1 calc R U . . .
C16A C 0.1483(3) 0.19819(11) 0.37966(15) 0.0264(12) Uani 1 1 d . . . . .
H16A H 0.169145 0.180304 0.388220 0.032 Uiso 1 1 calc R U . . .
C17A C 0.2002(3) 0.21967(11) 0.37054(15) 0.0286(12) Uani 1 1 d . . . . .
C18A C 0.1655(3) 0.24602(11) 0.35824(16) 0.0316(13) Uani 1 1 d . . . . .
H18A H 0.198769 0.260961 0.351711 0.038 Uiso 1 1 calc R U . . .
C19A C 0.0857(4) 0.25053(12) 0.35553(18) 0.0314(14) Uani 1 1 d . . . . .
H19A H 0.064228 0.268524 0.347860 0.038 Uiso 1 1 calc R U . . .
N1A N -0.0237(3) 0.14789(10) 0.24513(15) 0.0264(12) Uani 1 1 d . . . . .
N2A N -0.0171(3) 0.35185(10) 0.25102(14) 0.0245(12) Uani 1 1 d D . . . .
H2AA H -0.054091 0.366841 0.253740 0.029 Uiso 1 1 d DR U . . .
C1A C -0.0137(4) 0.16036(13) 0.21271(18) 0.0296(14) Uani 1 1 d . . . . .
H1A H -0.038641 0.151992 0.190261 0.036 Uiso 1 1 calc R U . . .
C2A C 0.0305(4) 0.18462(12) 0.20973(18) 0.0271(14) Uani 1 1 d . . . . .
H2A H 0.034910 0.193003 0.186035 0.032 Uiso 1 1 calc R U . . .
C3A C 0.0692(4) 0.19668(12) 0.2433(2) 0.0277(15) Uani 1 1 d . . . . .
C4A C 0.0600(4) 0.18352(14) 0.2759(2) 0.0373(17) Uani 1 1 d . . . . .
H4A H 0.086377 0.190614 0.298822 0.045 Uiso 1 1 calc R U . . .
C5A C 0.0124(4) 0.15976(14) 0.2759(2) 0.0386(17) Uani 1 1 d . . . . .
H5A H 0.005214 0.151472 0.299341 0.046 Uiso 1 1 calc R U . . .
C6A C 0.1172(4) 0.22345(12) 0.2411(2) 0.0316(15) Uani 1 1 d . U . . .
H6AA H 0.140120 0.223601 0.217082 0.038 Uiso 1 1 calc R U . . .
H6AB H 0.161550 0.223389 0.261665 0.038 Uiso 1 1 calc R U . . .
C7A C 0.0689(4) 0.25009(11) 0.2438(2) 0.0271(15) Uani 1 1 d . . . . .
H7AA H 0.047592 0.250468 0.268244 0.033 Uiso 1 1 calc R U . . .
H7AB H 0.023478 0.250024 0.223751 0.033 Uiso 1 1 calc R U . . .
C8A C 0.1191(4) 0.27661(12) 0.2400(2) 0.0431(19) Uani 1 1 d . . . . .
H8AA H 0.138260 0.276801 0.215116 0.052 Uiso 1 1 calc R U . . .
H8AB H 0.165783 0.276354 0.259395 0.052 Uiso 1 1 calc R U . . .
C9A C 0.0692(4) 0.30360(12) 0.2447(2) 0.0277(14) Uani 1 1 d . U . . .
C10A C 0.0355(4) 0.31871(14) 0.21280(18) 0.0332(15) Uani 1 1 d . . . . .
H10A H 0.043426 0.312251 0.188500 0.040 Uiso 1 1 calc R U . . .
C11A C -0.0069(4) 0.34176(13) 0.21655(19) 0.0343(16) Uani 1 1 d . . . . .
H11A H -0.030668 0.351428 0.194838 0.041 Uiso 1 1 calc R U . . .
C12A C 0.0162(4) 0.33842(14) 0.2813(2) 0.0365(17) Uani 1 1 d . . . . .
H12A H 0.009574 0.345591 0.305462 0.044 Uiso 1 1 calc R U . . .
C13A C 0.0606(4) 0.31407(13) 0.2782(2) 0.0362(17) Uani 1 1 d . . . . .
H13A H 0.084987 0.304834 0.300160 0.043 Uiso 1 1 calc R U . . .
S1B S 0.45331(7) 0.26012(2) 0.35451(4) 0.0281(3) Uani 1 1 d . . . . .
O1B O 0.3993(3) 0.24660(12) 0.32608(15) 0.0624(16) Uani 1 1 d . . . . .
O2B O 0.4215(3) 0.26082(9) 0.39014(12) 0.0404(11) Uani 1 1 d . . . . .
O3B O 0.4796(2) 0.28750(8) 0.34322(15) 0.0699(14) Uani 1 1 d . . . . .
N3B N 0.7453(2) 0.18941(9) 0.38428(13) 0.0433(12) Uani 1 1 d . . . . .
H3AB H 0.745782 0.170196 0.390456 0.052 Uiso 1 1 d R U . . .
H3BB H 0.791404 0.193996 0.373293 0.052 Uiso 1 1 d R U . . .
C14B C 0.5384(3) 0.23846(10) 0.36094(15) 0.0225(12) Uani 1 1 d . . . . .
C15B C 0.5354(3) 0.21087(10) 0.37440(14) 0.0242(11) Uani 1 1 d . . . . .
H15B H 0.485922 0.202909 0.378620 0.029 Uiso 1 1 calc R U . . .
C16B C 0.6037(3) 0.19488(10) 0.38172(14) 0.0252(11) Uani 1 1 d . . . . .
H16B H 0.600224 0.176176 0.391337 0.030 Uiso 1 1 calc R U . . .
C17B C 0.6775(3) 0.20537(11) 0.37540(15) 0.0269(12) Uani 1 1 d . . . . .
C18B C 0.6796(3) 0.23263(12) 0.36007(16) 0.0320(13) Uani 1 1 d . . . . .
H18B H 0.728339 0.239844 0.353631 0.038 Uiso 1 1 calc R U . . .
C19B C 0.6129(3) 0.24916(11) 0.35413(16) 0.0249(13) Uani 1 1 d . . . . .
H19B H 0.616859 0.268074 0.345318 0.030 Uiso 1 1 calc R U . . .
N1B N 0.2311(3) 0.15044(10) 0.24802(13) 0.0215(10) Uani 1 1 d . . . . .
H1AB H 0.203144 0.136960 0.251897 0.026 Uiso 1 1 d R U . . .
N2B N 0.2250(3) 0.35350(10) 0.24173(15) 0.0260(12) Uani 1 1 d . . . . .
C1B C 0.2450(4) 0.16034(13) 0.21273(17) 0.0270(14) Uani 1 1 d . . . . .
H1B H 0.222457 0.150491 0.190927 0.032 Uiso 1 1 calc R U . . .
C2B C 0.2885(4) 0.18300(12) 0.20912(18) 0.0276(14) Uani 1 1 d . . . . .
H2B H 0.296874 0.189067 0.184699 0.033 Uiso 1 1 calc R U . . .
C3B C 0.3244(3) 0.19909(11) 0.24136(15) 0.0182(12) Uani 1 1 d . . . . .
C4B C 0.3119(4) 0.18813(12) 0.27545(18) 0.0253(14) Uani 1 1 d . . . . .
H4B H 0.335911 0.197203 0.297566 0.030 Uiso 1 1 calc R U . . .
C5B C 0.2658(4) 0.16453(13) 0.27883(18) 0.0301(15) Uani 1 1 d . . . . .
H5B H 0.258050 0.157907 0.303079 0.036 Uiso 1 1 calc R U . . .
C6B C 0.3695(3) 0.22561(12) 0.23786(19) 0.0257(14) Uani 1 1 d . . . . .
H6BA H 0.393641 0.225169 0.214147 0.031 Uiso 1 1 calc R U . . .
H6BB H 0.412957 0.226787 0.258808 0.031 Uiso 1 1 calc R U . . .
C7B C 0.3177(4) 0.25168(10) 0.23828(19) 0.0205(13) Uani 1 1 d . . . . .
H7BA H 0.293989 0.252450 0.262085 0.025 Uiso 1 1 calc R U . . .
H7BB H 0.274167 0.250705 0.217364 0.025 Uiso 1 1 calc R U . . .
C8B C 0.3684(4) 0.27895(12) 0.23424(19) 0.0262(14) Uani 1 1 d . U . . .
H8BA H 0.413207 0.279508 0.254606 0.031 Uiso 1 1 calc R U . . .
H8BB H 0.390501 0.278496 0.210003 0.031 Uiso 1 1 calc R U . . .
C9B C 0.3170(3) 0.30553(11) 0.23616(18) 0.0217(13) Uani 1 1 d . . . . .
C10B C 0.2779(4) 0.31687(11) 0.20452(18) 0.0253(14) Uani 1 1 d . . . . .
H10B H 0.282196 0.308490 0.180811 0.030 Uiso 1 1 calc R U . . .
C11B C 0.2314(4) 0.34098(12) 0.20719(18) 0.0266(14) Uani 1 1 d . . . . .
H11B H 0.203598 0.348962 0.185120 0.032 Uiso 1 1 calc R U . . .
C12B C 0.2618(4) 0.34166(12) 0.27066(19) 0.0304(15) Uani 1 1 d . . . . .
H12B H 0.254906 0.349580 0.294354 0.037 Uiso 1 1 calc R U . . .
C13B C 0.3123(3) 0.31749(12) 0.27041(18) 0.0280(14) Uani 1 1 d . . . . .
H13B H 0.340953 0.310174 0.292694 0.034 Uiso 1 1 calc R U . . .
S1C S 0.06655(7) 0.36164(3) 0.38503(3) 0.0265(3) Uani 1 1 d . . . . .
O1C O 0.0285(3) 0.37788(11) 0.35361(14) 0.0465(13) Uani 1 1 d . . . . .
O2C O 0.0328(2) 0.33353(7) 0.38801(11) 0.0447(10) Uani 1 1 d . . . . .
O3C O 0.0682(3) 0.37789(9) 0.41917(13) 0.0367(11) Uani 1 1 d . . . . .
N3C N 0.4018(2) 0.34117(9) 0.36180(11) 0.0347(10) Uani 1 1 d D . . . .
H3AC H 0.449179 0.355850 0.366818 0.042 Uiso 1 1 d DR U . . .
H3BC H 0.405404 0.321672 0.356937 0.042 Uiso 1 1 d DR U . . .
C14C C 0.1652(3) 0.35560(12) 0.37699(16) 0.0230(12) Uani 1 1 d . . . . .
C15C C 0.1944(3) 0.32786(11) 0.37318(15) 0.0233(12) Uani 1 1 d . . . . .
H15C H 0.159803 0.312082 0.373913 0.028 Uiso 1 1 calc R U . . .
C16C C 0.2718(3) 0.32339(10) 0.36845(13) 0.0233(12) Uani 1 1 d . . . . .
H16C H 0.290308 0.304487 0.366269 0.028 Uiso 1 1 calc R U . . .
C17C C 0.3249(3) 0.34625(12) 0.36673(14) 0.0266(12) Uani 1 1 d . . . . .
C18C C 0.2952(3) 0.37370(11) 0.37035(13) 0.0261(11) Uani 1 1 d . . . . .
H18C H 0.329661 0.389496 0.369220 0.031 Uiso 1 1 calc R U . . .
C19C C 0.2177(3) 0.37836(11) 0.37551(15) 0.0257(12) Uani 1 1 d . . . . .
H19C H 0.199365 0.397246 0.378113 0.031 Uiso 1 1 calc R U . . .
N1C N 0.4758(3) 0.14754(10) 0.25148(14) 0.0233(11) Uani 1 1 d . . . . .
N2C N 0.4839(3) 0.35175(9) 0.24859(14) 0.0232(12) Uani 1 1 d D . . . .
H2AC H 0.455837 0.368280 0.249093 0.028 Uiso 1 1 d DR U . . .
C1C C 0.4857(4) 0.15797(13) 0.21773(18) 0.0274(14) Uani 1 1 d . . . . .
H1C H 0.461825 0.148154 0.196157 0.033 Uiso 1 1 calc R U . . .
C2C C 0.5288(4) 0.18225(12) 0.21259(18) 0.0277(14) Uani 1 1 d . . . . .
H2C H 0.532874 0.189443 0.188206 0.033 Uiso 1 1 calc R U . . .
C3C C 0.5669(4) 0.19614(12) 0.24513(19) 0.0247(14) Uani 1 1 d . . . . .
C4C C 0.5573(4) 0.18492(14) 0.2788(2) 0.0367(17) Uani 1 1 d . . . . .
H4C H 0.582903 0.193444 0.300963 0.044 Uiso 1 1 calc R U . . .
C5C C 0.5111(5) 0.16142(14) 0.2813(2) 0.0416(18) Uani 1 1 d . . . . .
H5C H 0.503797 0.154609 0.305469 0.050 Uiso 1 1 calc R U . . .
C6C C 0.6149(3) 0.22280(12) 0.2402(2) 0.0274(14) Uani 1 1 d . . . . .
H6CA H 0.660831 0.223353 0.259910 0.033 Uiso 1 1 calc R U . . .
H6CB H 0.635561 0.221952 0.215603 0.033 Uiso 1 1 calc R U . . .
C7C C 0.5672(4) 0.24973(11) 0.24210(19) 0.0230(14) Uani 1 1 d . . . . .
H7CA H 0.549114 0.251262 0.267175 0.028 Uiso 1 1 calc R U . . .
H7CB H 0.519779 0.248876 0.223224 0.028 Uiso 1 1 calc R U . . .
C8C C 0.6162(4) 0.27598(11) 0.2349(2) 0.0290(14) Uani 1 1 d . . . . .
H8CA H 0.630422 0.275405 0.209006 0.035 Uiso 1 1 calc R U . . .
H8CB H 0.665776 0.276156 0.252450 0.035 Uiso 1 1 calc R U . . .
C9C C 0.5677(4) 0.30310(12) 0.24038(19) 0.0250(14) Uani 1 1 d . . . . .
C10C C 0.5630(4) 0.31383(12) 0.27409(19) 0.0279(14) Uani 1 1 d . . . . .
H10C H 0.589330 0.304567 0.295573 0.033 Uiso 1 1 calc R U . . .
C11C C 0.5203(4) 0.33839(13) 0.27837(19) 0.0311(15) Uani 1 1 d . . . . .
H11C H 0.516907 0.345721 0.302752 0.037 Uiso 1 1 calc R U . . .
C12C C 0.4899(4) 0.34171(13) 0.21363(18) 0.0304(15) Uani 1 1 d . . . . .
H12C H 0.464529 0.351475 0.192340 0.036 Uiso 1 1 calc R U . . .
C13C C 0.5313(4) 0.31819(13) 0.20914(18) 0.0308(15) Uani 1 1 d . . . . .
H13C H 0.536284 0.311539 0.184585 0.037 Uiso 1 1 calc R U . . .
S1D S 0.59288(7) 0.38280(2) 0.38326(3) 0.0244(2) Uani 1 1 d . . . . .
O1D O 0.5329(3) 0.37920(9) 0.35138(13) 0.0323(10) Uani 1 1 d . . . . .
O2D O 0.5659(3) 0.37258(10) 0.41727(13) 0.0410(11) Uani 1 1 d . . . . .
O3D O 0.62189(19) 0.41187(6) 0.38621(10) 0.0339(8) Uani 1 1 d . . . . .
N3D N 0.8753(2) 0.31158(8) 0.36561(11) 0.0311(9) Uani 1 1 d . . . . .
H3AD H 0.923283 0.317823 0.373220 0.037 Uiso 1 1 d R U . . .
H3BD H 0.871934 0.290559 0.368050 0.037 Uiso 1 1 d R U . . .
C14D C 0.6750(3) 0.36172(11) 0.37521(16) 0.0215(12) Uani 1 1 d . . . . .
C15D C 0.6688(3) 0.33230(12) 0.37016(16) 0.0279(13) Uani 1 1 d . . . . .
H15D H 0.618373 0.323451 0.368935 0.034 Uiso 1 1 calc R U . . .
C16D C 0.7337(3) 0.31622(11) 0.36698(14) 0.0271(11) Uani 1 1 d . . . . .
H16D H 0.727459 0.296310 0.363397 0.032 Uiso 1 1 calc R U . . .
C17D C 0.8095(3) 0.32790(10) 0.36879(13) 0.0222(11) Uani 1 1 d . . . . .
C18D C 0.8168(3) 0.35753(10) 0.37214(14) 0.0217(11) Uani 1 1 d . . . . .
H18D H 0.867131 0.366252 0.372015 0.026 Uiso 1 1 calc R U . . .
C19D C 0.7509(3) 0.37400(11) 0.37563(15) 0.0258(12) Uani 1 1 d . . . . .
H19D H 0.756743 0.393998 0.378365 0.031 Uiso 1 1 calc R U . . .
N1D N 0.7298(3) 0.15031(9) 0.25236(14) 0.0219(11) Uani 1 1 d . . . . .
H1AD H 0.702551 0.137382 0.255933 0.026 Uiso 1 1 d R U . . .
N2D N 0.7236(3) 0.35312(10) 0.24316(15) 0.0268(12) Uani 1 1 d . . . . .
C1D C 0.7425(4) 0.15869(13) 0.21632(18) 0.0321(15) Uani 1 1 d . . . . .
H1D H 0.719973 0.147886 0.195364 0.039 Uiso 1 1 calc R U . . .
C2D C 0.7850(4) 0.18124(12) 0.21093(18) 0.0273(14) Uani 1 1 d . . . . .
H2D H 0.792111 0.186380 0.185996 0.033 Uiso 1 1 calc R U . . .
C3D C 0.8216(3) 0.19863(12) 0.24157(16) 0.0200(13) Uani 1 1 d . . . . .
C4D C 0.8103(4) 0.18927(12) 0.27663(19) 0.0278(14) Uani 1 1 d . . . . .
H4D H 0.834997 0.199263 0.297875 0.033 Uiso 1 1 calc R U . . .
C5D C 0.7643(4) 0.16584(13) 0.28215(18) 0.0298(14) Uani 1 1 d . . . . .
H5D H 0.756514 0.160433 0.306898 0.036 Uiso 1 1 calc R U . . .
C6D C 0.8666(3) 0.22509(12) 0.23639(19) 0.0264(14) Uani 1 1 d . . . . .
H6DA H 0.886315 0.224605 0.211587 0.032 Uiso 1 1 calc R U . . .
H6DB H 0.913084 0.226064 0.255818 0.032 Uiso 1 1 calc R U . . .
C7D C 0.8162(4) 0.25126(10) 0.23892(18) 0.0186(13) Uani 1 1 d . U . . .
H7DA H 0.794753 0.251534 0.263322 0.022 Uiso 1 1 calc R U . . .
H7DB H 0.770996 0.250883 0.218764 0.022 Uiso 1 1 calc R U . . .
C8D C 0.8669(4) 0.27841(11) 0.23499(19) 0.0245(14) Uani 1 1 d . . . . .
H8DA H 0.911908 0.278808 0.255235 0.029 Uiso 1 1 calc R U . . .
H8DB H 0.888627 0.278037 0.210664 0.029 Uiso 1 1 calc R U . . .
C9D C 0.8159(3) 0.30512(12) 0.23729(18) 0.0214(13) Uani 1 1 d . . . . .
C10D C 0.7304(4) 0.34083(12) 0.20861(18) 0.0268(14) Uani 1 1 d . . . . .
H10D H 0.702811 0.348959 0.186579 0.032 Uiso 1 1 calc R U . . .
C11D C 0.7592(4) 0.34094(12) 0.27188(19) 0.0305(15) Uani 1 1 d . . . . .
H11D H 0.751581 0.348607 0.295627 0.037 Uiso 1 1 calc R U . . .
C12D C 0.8097(4) 0.31668(12) 0.27164(18) 0.0277(14) Uani 1 1 d . . . . .
H12D H 0.837218 0.309074 0.294008 0.033 Uiso 1 1 calc R U . . .
C13D C 0.7770(4) 0.31675(11) 0.20569(18) 0.0230(13) Uani 1 1 d . . . . .
H13D H 0.781511 0.308568 0.181883 0.028 Uiso 1 1 calc R U . . .
S1E S 0.17891(7) 0.48261(2) 0.37553(3) 0.0253(2) Uani 1 1 d . . . . .
O1E O 0.1564(3) 0.49769(12) 0.34193(13) 0.0495(14) Uani 1 1 d . . . . .
O2E O 0.1616(2) 0.49866(7) 0.40799(11) 0.0298(9) Uani 1 1 d . . . . .
O3E O 0.1471(2) 0.45388(7) 0.37563(12) 0.0461(10) Uani 1 1 d . . . . .
N3E N 0.5260(2) 0.46447(9) 0.38175(13) 0.0419(11) Uani 1 1 d D . . . .
H3AE H 0.569612 0.477713 0.373494 0.050 Uiso 1 1 d DR U . . .
H3BE H 0.552138 0.446829 0.383407 0.050 Uiso 1 1 d DR U . . .
C14E C 0.2825(3) 0.47798(11) 0.37959(16) 0.0238(12) Uani 1 1 d . . . . .
C15E C 0.3172(3) 0.45247(11) 0.39269(14) 0.0247(12) Uani 1 1 d . . . . .
H15E H 0.284788 0.437930 0.401059 0.030 Uiso 1 1 calc R U . . .
C16E C 0.3976(3) 0.44788(10) 0.39377(14) 0.0246(12) Uani 1 1 d . . . . .
H16E H 0.419564 0.430366 0.403179 0.030 Uiso 1 1 calc R U . . .
C17E C 0.4471(3) 0.46846(11) 0.38132(15) 0.0261(11) Uani 1 1 d . . . . .
C18E C 0.4119(3) 0.49467(10) 0.36853(14) 0.0264(11) Uani 1 1 d . . . . .
H18E H 0.444450 0.509390 0.360734 0.032 Uiso 1 1 calc R U . . .
C19E C 0.3327(3) 0.49905(11) 0.36726(15) 0.0277(13) Uani 1 1 d . . . . .
H19E H 0.310654 0.516566 0.357929 0.033 Uiso 1 1 calc R U . . .
N1E N 0.8953(3) 0.39788(10) 0.26010(15) 0.0250(12) Uani 1 1 d . . . . .
N2E N 0.8820(3) 0.59946(10) 0.25418(14) 0.0241(11) Uani 1 1 d D . . . .
H2AE H 0.911046 0.617179 0.254007 0.029 Uiso 1 1 d DR U . . .
C1E C 0.8532(4) 0.40915(13) 0.22768(17) 0.0290(14) Uani 1 1 d . . . . .
H1E H 0.856266 0.400093 0.204279 0.035 Uiso 1 1 calc R U . . .
C2E C 0.8091(4) 0.43231(11) 0.22900(16) 0.0264(14) Uani 1 1 d . . . . .
H2E H 0.784504 0.440075 0.206102 0.032 Uiso 1 1 calc R U . . .
C3E C 0.7970(3) 0.44605(11) 0.26306(16) 0.0183(12) Uani 1 1 d . . . . .
C4E C 0.8390(4) 0.43319(13) 0.29520(17) 0.0286(15) Uani 1 1 d . . . . .
H4E H 0.834682 0.440808 0.319337 0.034 Uiso 1 1 calc R U . . .
C5E C 0.8859(4) 0.40989(13) 0.29176(18) 0.0304(15) Uani 1 1 d . . . . .
H5E H 0.913348 0.402017 0.313985 0.036 Uiso 1 1 calc R U . . .
C6E C 0.7503(3) 0.47206(11) 0.26453(18) 0.0216(13) Uani 1 1 d . . . . .
H6EA H 0.725761 0.472188 0.288146 0.026 Uiso 1 1 calc R U . . .
H6EB H 0.706921 0.471904 0.243479 0.026 Uiso 1 1 calc R U . . .
C7E C 0.7977(4) 0.49880(11) 0.26245(18) 0.0232(14) Uani 1 1 d . . . . .
H7EA H 0.823501 0.498513 0.239199 0.028 Uiso 1 1 calc R U . . .
H7EB H 0.839958 0.499366 0.283967 0.028 Uiso 1 1 calc R U . . .
C8E C 0.7467(3) 0.52586(10) 0.26283(17) 0.0195(13) Uani 1 1 d . . . . .
H8EA H 0.703695 0.525218 0.241634 0.023 Uiso 1 1 calc R U . . .
H8EB H 0.721997 0.526528 0.286376 0.023 Uiso 1 1 calc R U . . .
C9E C 0.7958(3) 0.55239(11) 0.25976(18) 0.0218(13) Uani 1 1 d . . . . .
C10E C 0.8277(4) 0.56545(12) 0.29095(17) 0.0234(13) Uani 1 1 d . . . . .
H10E H 0.820009 0.558413 0.315006 0.028 Uiso 1 1 calc R U . . .
C11E C 0.8736(4) 0.59019(12) 0.28697(19) 0.0292(14) Uani 1 1 d . . . . .
H11E H 0.898005 0.599859 0.308545 0.035 Uiso 1 1 calc R U . . .
C12E C 0.8521(4) 0.58715(12) 0.22265(17) 0.0232(13) Uani 1 1 d . . . . .
H12E H 0.860326 0.595149 0.199167 0.028 Uiso 1 1 calc R U . . .
C13E C 0.8093(4) 0.56278(13) 0.22425(17) 0.0252(14) Uani 1 1 d . . . . .
H13E H 0.789059 0.553020 0.201995 0.030 Uiso 1 1 calc R U . . .
S1F S 0.70394(7) 0.50832(2) 0.37252(3) 0.0248(2) Uani 1 1 d . . . . .
O1F O 0.7308(2) 0.53601(7) 0.36145(11) 0.0409(9) Uani 1 1 d . . . . .
O2F O 0.6713(2) 0.50877(8) 0.40779(11) 0.0334(9) Uani 1 1 d . . . . .
O3F O 0.6498(3) 0.49406(10) 0.34401(12) 0.0374(11) Uani 1 1 d . . . . .
N3F N 0.9966(2) 0.43812(8) 0.39996(12) 0.0365(10) Uani 1 1 d . . . . .
H3AF H 1.045762 0.445247 0.390737 0.044 Uiso 1 1 d R U . . .
H3BF H 0.991492 0.420776 0.399575 0.044 Uiso 1 1 d R U . . .
C14F C 0.7897(3) 0.48680(11) 0.37947(16) 0.0228(12) Uani 1 1 d . . . . .
C15F C 0.7870(3) 0.45919(11) 0.39286(14) 0.0252(12) Uani 1 1 d . . . . .
H15F H 0.737941 0.451294 0.397783 0.030 Uiso 1 1 calc R U . . .
C16F C 0.8553(3) 0.44316(10) 0.39905(14) 0.0253(11) Uani 1 1 d . . . . .
H16F H 0.852116 0.424402 0.408533 0.030 Uiso 1 1 calc R U . . .
C17F C 0.9285(3) 0.45352(11) 0.39188(15) 0.0245(12) Uani 1 1 d . . . . .
C18F C 0.9304(3) 0.48177(12) 0.37765(16) 0.0313(14) Uani 1 1 d . . . . .
H18F H 0.979359 0.489610 0.372437 0.038 Uiso 1 1 calc R U . . .
C19F C 0.8634(3) 0.49767(10) 0.37142(14) 0.0206(11) Uani 1 1 d . . . . .
H19F H 0.866012 0.516319 0.361529 0.025 Uiso 1 1 calc R U . . .
N1F N 0.6338(3) 0.39929(10) 0.25202(15) 0.0258(12) Uani 1 1 d . . . . .
H1AF H 0.664699 0.381786 0.247917 0.031 Uiso 1 1 d R U . . .
N2F N 0.6437(3) 0.60303(10) 0.25032(15) 0.0311(13) Uani 1 1 d . . . . .
C1F C 0.5987(4) 0.41219(12) 0.22115(17) 0.0264(14) Uani 1 1 d . . . . .
H1F H 0.604511 0.404836 0.197030 0.032 Uiso 1 1 calc R U . . .
C2F C 0.5545(4) 0.43594(13) 0.22471(17) 0.0276(14) Uani 1 1 d . . . . .
H2F H 0.529051 0.445037 0.202907 0.033 Uiso 1 1 calc R U . . .
C3F C 0.5460(3) 0.44741(11) 0.26105(16) 0.0193(12) Uani 1 1 d . . . . .
C4F C 0.5857(4) 0.43387(11) 0.29147(17) 0.0229(13) Uani 1 1 d . . . . .
H4F H 0.584014 0.441104 0.316035 0.028 Uiso 1 1 calc R U . . .
C5F C 0.6291(3) 0.40912(13) 0.28582(18) 0.0258(14) Uani 1 1 d . . . . .
H5F H 0.655410 0.399343 0.306872 0.031 Uiso 1 1 calc R U . . .
C6F C 0.5026(3) 0.47418(12) 0.26365(19) 0.0277(14) Uani 1 1 d . . . . .
H6FA H 0.484140 0.475302 0.288687 0.033 Uiso 1 1 calc R U . . .
H6FB H 0.455118 0.473943 0.244740 0.033 Uiso 1 1 calc R U . . .
C7F C 0.5511(4) 0.50084(11) 0.25763(18) 0.0210(13) Uani 1 1 d . . . . .
H7FA H 0.571789 0.499488 0.233114 0.025 Uiso 1 1 calc R U . . .
H7FB H 0.596955 0.501856 0.277389 0.025 Uiso 1 1 calc R U . . .
C8F C 0.5017(4) 0.52805(12) 0.2586(2) 0.0305(15) Uani 1 1 d . U . . .
H8FA H 0.458725 0.527807 0.237384 0.037 Uiso 1 1 calc R U . . .
H8FB H 0.476830 0.528454 0.282119 0.037 Uiso 1 1 calc R U . . .
C9F C 0.5501(3) 0.55421(11) 0.25631(18) 0.0204(13) Uani 1 1 d . . . . .
C10F C 0.5876(4) 0.56811(13) 0.28663(18) 0.0277(14) Uani 1 1 d . . . . .
H10F H 0.581629 0.561247 0.310983 0.033 Uiso 1 1 calc R U . . .
C11F C 0.6337(4) 0.59157(12) 0.28331(18) 0.0287(14) Uani 1 1 d . . . . .
H11F H 0.659599 0.600063 0.305457 0.034 Uiso 1 1 calc R U . . .
C12F C 0.6081(4) 0.58974(13) 0.21966(18) 0.0301(14) Uani 1 1 d . . . . .
H12F H 0.614387 0.597434 0.195756 0.036 Uiso 1 1 calc R U . . .
C13F C 0.5630(4) 0.56546(12) 0.22121(17) 0.0274(14) Uani 1 1 d . . . . .
H13F H 0.540717 0.556390 0.198754 0.033 Uiso 1 1 calc R U . . .
S1G S -0.16311(7) 0.63551(2) 0.37628(3) 0.0219(2) Uani 1 1 d . . . . .
O1G O -0.2216(2) 0.62171(8) 0.34909(11) 0.0260(9) Uani 1 1 d . . . . .
O2G O -0.13437(19) 0.66243(6) 0.36340(9) 0.0303(7) Uani 1 1 d . . . . .
O3G O -0.1901(2) 0.63788(8) 0.41245(12) 0.0292(9) Uani 1 1 d . . . . .
N3G N 0.1191(2) 0.55969(8) 0.39046(11) 0.0307(9) Uani 1 1 d . . . . .
H3AG H 0.118821 0.542131 0.390087 0.037 Uiso 1 1 d R U . . .
H3BG H 0.169461 0.567214 0.388397 0.08(2) Uiso 1 1 d R . . . .
C14G C -0.0799(3) 0.61283(12) 0.38094(15) 0.0228(12) Uani 1 1 d . . . . .
C15G C -0.0041(3) 0.62381(10) 0.37784(14) 0.0177(11) Uani 1 1 d . . . . .
H15G H 0.002106 0.643533 0.373381 0.021 Uiso 1 1 calc R U . . .
C16G C 0.0613(3) 0.60629(12) 0.38120(15) 0.0278(13) Uani 1 1 d . . . . .
H16G H 0.112119 0.614262 0.379750 0.033 Uiso 1 1 calc R U . . .
C17G C 0.0543(3) 0.57696(11) 0.38672(14) 0.0211(11) Uani 1 1 d . . . . .
C18G C -0.0221(3) 0.56631(10) 0.38930(13) 0.0242(11) Uani 1 1 d . . . . .
H18G H -0.028830 0.546520 0.393106 0.029 Uiso 1 1 calc R U . . .
C19G C -0.0872(3) 0.58371(11) 0.38648(14) 0.0256(11) Uani 1 1 d . . . . .
H19G H -0.137980 0.575805 0.388325 0.031 Uiso 1 1 calc R U . . .
N1G N 0.3977(3) 0.39846(10) 0.25838(14) 0.0234(11) Uani 1 1 d . . . . .
N2G N 0.3827(3) 0.59959(11) 0.24833(16) 0.0312(12) Uani 1 1 d D . . . .
H2AG H 0.426078 0.615284 0.250938 0.037 Uiso 1 1 d DR U . . .
C1G C 0.3569(4) 0.41026(13) 0.22623(17) 0.0292(14) Uani 1 1 d . . . . .
H1G H 0.360954 0.401681 0.202616 0.035 Uiso 1 1 calc R U . . .
C2G C 0.3123(4) 0.43326(12) 0.22784(16) 0.0269(14) Uani 1 1 d . . . . .
H2G H 0.288249 0.441265 0.204995 0.032 Uiso 1 1 calc R U . . .
C3G C 0.2988(3) 0.44656(11) 0.26205(16) 0.0179(12) Uani 1 1 d . . . . .
C4G C 0.3404(4) 0.43334(13) 0.29382(17) 0.0275(14) Uani 1 1 d . . . . .
H4G H 0.335743 0.440655 0.318084 0.033 Uiso 1 1 calc R U . . .
C5G C 0.3876(4) 0.41007(13) 0.29015(18) 0.0279(15) Uani 1 1 d . . . . .
H5G H 0.414655 0.401966 0.312326 0.034 Uiso 1 1 calc R U . . .
C6G C 0.2517(3) 0.47253(11) 0.26367(17) 0.0199(13) Uani 1 1 d . . . . .
H6GA H 0.227356 0.472577 0.287327 0.024 Uiso 1 1 calc R U . . .
H6GB H 0.208272 0.472365 0.242659 0.024 Uiso 1 1 calc R U . . .
C7G C 0.2991(4) 0.49929(11) 0.26160(18) 0.0236(14) Uani 1 1 d . . . . .
H7GA H 0.322729 0.499399 0.237757 0.028 Uiso 1 1 calc R U . . .
H7GB H 0.343034 0.499320 0.282377 0.028 Uiso 1 1 calc R U . . .
C8G C 0.2499(3) 0.52648(10) 0.26392(17) 0.0190(13) Uani 1 1 d . . . . .
H8GA H 0.203537 0.525895 0.244396 0.023 Uiso 1 1 calc R U . . .
H8GB H 0.229997 0.527328 0.288658 0.023 Uiso 1 1 calc R U . . .
C9G C 0.2981(3) 0.55282(11) 0.25860(19) 0.0222(14) Uani 1 1 d . . . . .
C10G C 0.3303(4) 0.56735(12) 0.28834(18) 0.0268(14) Uani 1 1 d . . . . .
H10G H 0.323537 0.561510 0.313040 0.032 Uiso 1 1 calc R U . . .
C11G C 0.3755(4) 0.59202(12) 0.28184(18) 0.0284(14) Uani 1 1 d . . . . .
H11G H 0.400105 0.602779 0.302398 0.034 Uiso 1 1 calc R U . . .
C12G C 0.3534(4) 0.58577(12) 0.21849(18) 0.0283(14) Uani 1 1 d . . . . .
H12G H 0.361510 0.592455 0.194319 0.034 Uiso 1 1 calc R U . . .
C13G C 0.3106(4) 0.56148(13) 0.22223(16) 0.0251(13) Uani 1 1 d . . . . .
H13G H 0.289845 0.550757 0.200868 0.030 Uiso 1 1 calc R U . . .
S1H S 0.31103(7) 0.60997(2) 0.37936(3) 0.0219(2) Uani 1 1 d . . . . .
O1H O 0.2825(3) 0.61938(9) 0.34255(12) 0.0310(10) Uani 1 1 d . . . . .
O2H O 0.3038(3) 0.63236(9) 0.40722(12) 0.0331(10) Uani 1 1 d . . . . .
O3H O 0.2769(2) 0.58286(7) 0.38808(11) 0.0411(9) Uani 1 1 d . . . . .
N3H N 0.6565(2) 0.58897(8) 0.38210(10) 0.0283(9) Uani 1 1 d D . . . .
H3AH H 0.693095 0.603312 0.371040 0.034 Uiso 1 1 d DR U . . .
H3BH H 0.676079 0.573962 0.377362 0.034 Uiso 1 1 d DR U . . .
C14H C 0.4134(3) 0.60338(11) 0.38069(15) 0.0206(12) Uani 1 1 d . . . . .
C15H C 0.4451(3) 0.57620(10) 0.38462(13) 0.0200(11) Uani 1 1 d . . . . .
H15H H 0.410697 0.560615 0.387251 0.024 Uiso 1 1 calc R U . . .
C16H C 0.5245(3) 0.57121(11) 0.38480(15) 0.0259(13) Uani 1 1 d . . . . .
H16H H 0.544056 0.552317 0.387633 0.031 Uiso 1 1 calc R U . . .
C17H C 0.5771(3) 0.59336(10) 0.38091(13) 0.0202(10) Uani 1 1 d . . . . .
C18H C 0.5462(3) 0.62113(10) 0.37621(13) 0.0248(11) Uani 1 1 d . . . . .
H18H H 0.581015 0.636555 0.373398 0.030 Uiso 1 1 calc R U . . .
C19H C 0.4661(3) 0.62621(11) 0.37564(15) 0.0238(12) Uani 1 1 d . . . . .
H19H H 0.446036 0.644972 0.371877 0.029 Uiso 1 1 calc R U . . .
N1H N 0.1351(3) 0.39927(10) 0.25012(15) 0.0280(13) Uani 1 1 d . . . . .
H1AH H 0.163552 0.383022 0.246621 0.034 Uiso 1 1 d R U . . .
N2H N 0.1431(3) 0.60258(10) 0.25576(15) 0.0320(13) Uani 1 1 d . . . . .
C1H C 0.1028(4) 0.41232(12) 0.21914(18) 0.0282(14) Uani 1 1 d . . . . .
H1H H 0.111513 0.405250 0.195225 0.034 Uiso 1 1 calc R U . . .
C2H C 0.0575(4) 0.43575(13) 0.22187(18) 0.0323(15) Uani 1 1 d . . . . .
H2H H 0.033965 0.444847 0.199678 0.039 Uiso 1 1 calc R U . . .
C3H C 0.0445(4) 0.44711(12) 0.25790(19) 0.0255(14) Uani 1 1 d . . . . .
C4H C 0.0814(4) 0.43347(12) 0.28852(19) 0.0294(15) Uani 1 1 d . . . . .
H4H H 0.077204 0.440571 0.312942 0.035 Uiso 1 1 calc R U . . .
C5H C 0.1261(4) 0.40852(13) 0.28377(18) 0.0283(15) Uani 1 1 d . . . . .
H5H H 0.149757 0.398436 0.305152 0.034 Uiso 1 1 calc R U . . .
C6H C -0.0002(4) 0.47356(13) 0.2597(2) 0.0355(16) Uani 1 1 d . . . . .
H6HA H -0.022864 0.474160 0.283809 0.043 Uiso 1 1 calc R U . . .
H6HB H -0.044850 0.473575 0.239292 0.043 Uiso 1 1 calc R U . . .
C7H C 0.0495(4) 0.50032(11) 0.25640(19) 0.0228(14) Uani 1 1 d . . . . .
H7HA H 0.072699 0.499838 0.232460 0.027 Uiso 1 1 calc R U . . .
H7HB H 0.093484 0.500739 0.277121 0.027 Uiso 1 1 calc R U . . .
C8H C -0.0010(4) 0.52733(12) 0.2579(2) 0.0328(16) Uani 1 1 d . U . . .
H8HA H -0.042594 0.527575 0.236035 0.039 Uiso 1 1 calc R U . . .
H8HB H -0.027573 0.527042 0.280878 0.039 Uiso 1 1 calc R U . . .
C9H C 0.0484(4) 0.55378(12) 0.25753(18) 0.0217(13) Uani 1 1 d . . . . .
C10H C 0.0866(4) 0.56571(13) 0.28887(19) 0.0296(15) Uani 1 1 d . . . . .
H10H H 0.080717 0.557464 0.312497 0.035 Uiso 1 1 calc R U . . .
C11H C 0.1338(4) 0.58942(12) 0.28769(19) 0.0293(14) Uani 1 1 d . . . . .
H11H H 0.160603 0.596617 0.310471 0.035 Uiso 1 1 calc R U . . .
C12H C 0.1056(4) 0.59108(13) 0.22382(18) 0.0305(14) Uani 1 1 d . . . . .
H12H H 0.110961 0.600165 0.200660 0.037 Uiso 1 1 calc R U . . .
C13H C 0.0601(4) 0.56688(12) 0.22340(17) 0.0278(14) Uani 1 1 d . . . . .
H13H H 0.036861 0.559065 0.200285 0.033 Uiso 1 1 calc R U . . .
S1I S 0.52559(7) 0.63285(2) 0.61714(3) 0.0238(2) Uani 1 1 d . . . . .
O1I O 0.5845(2) 0.62813(8) 0.64963(11) 0.0251(9) Uani 1 1 d . . . . .
O2I O 0.49671(19) 0.66203(6) 0.61518(10) 0.0337(8) Uani 1 1 d . . . . .
O3I O 0.5508(3) 0.62294(10) 0.58231(12) 0.0382(11) Uani 1 1 d . . . . .
N3I N 0.2442(2) 0.56113(8) 0.63398(11) 0.0342(10) Uani 1 1 d D . . . .
H3AI H 0.199162 0.567633 0.632873 0.041 Uiso 1 1 d DR U . . .
H3BI H 0.244936 0.542219 0.629118 0.041 Uiso 1 1 d DR U . . .
C14I C 0.4427(3) 0.61164(11) 0.62462(16) 0.0208(12) Uani 1 1 d . . . . .
C15I C 0.4504(3) 0.58218(11) 0.62819(15) 0.0221(12) Uani 1 1 d . . . . .
H15I H 0.500896 0.573555 0.628282 0.026 Uiso 1 1 calc R U . . .
C16I C 0.3842(3) 0.56541(10) 0.63161(14) 0.0284(12) Uani 1 1 d . . . . .
H16I H 0.390014 0.545402 0.634213 0.034 Uiso 1 1 calc R U . . .
C17I C 0.3085(3) 0.57779(12) 0.63126(14) 0.0250(11) Uani 1 1 d . . . . .
C18I C 0.3035(3) 0.60733(12) 0.62882(15) 0.0288(13) Uani 1 1 d . . . . .
H18I H 0.253606 0.616287 0.629563 0.035 Uiso 1 1 calc R U . . .
C19I C 0.3697(3) 0.62400(11) 0.62530(15) 0.0252(12) Uani 1 1 d . . . . .
H19I H 0.364441 0.644063 0.623364 0.030 Uiso 1 1 calc R U . . .
N1I N 0.0382(3) 0.77889(10) 0.48836(16) 0.0249(12) Uani 1 1 d . . . . .
N2I N 0.1617(3) 0.57690(9) 0.50978(14) 0.0210(11) Uani 1 1 d . . . . .
H2AI H 0.142019 0.558834 0.513135 0.025 Uiso 1 1 d R U . . .
C1I C 0.0633(4) 0.76574(13) 0.5206(2) 0.0307(15) Uani 1 1 d . . . . .
H1I H 0.042839 0.771392 0.542843 0.037 Uiso 1 1 calc R U . . .
C2I C 0.1196(4) 0.74366(13) 0.5221(2) 0.0343(16) Uani 1 1 d . . . . .
H2I H 0.135956 0.734496 0.545343 0.041 Uiso 1 1 calc R U . . .
C3I C 0.1495(3) 0.73568(11) 0.49207(18) 0.0232(13) Uani 1 1 d . . . . .
C4I C 0.1211(4) 0.74875(12) 0.4572(2) 0.0297(15) Uani 1 1 d . . . . .
H4I H 0.140242 0.742882 0.434657 0.036 Uiso 1 1 calc R U . . .
C5I C 0.0652(4) 0.77013(12) 0.45684(18) 0.0292(14) Uani 1 1 d . . . . .
H5I H 0.045428 0.778787 0.433701 0.035 Uiso 1 1 calc R U . . .
C6I C 0.2133(4) 0.71220(12) 0.4921(2) 0.0319(15) Uani 1 1 d . . . . .
H6IA H 0.237580 0.713276 0.468489 0.038 Uiso 1 1 calc R U . . .
H6IB H 0.255592 0.715653 0.513121 0.038 Uiso 1 1 calc R U . . .
C7I C 0.1797(4) 0.68267(10) 0.49602(18) 0.0238(13) Uani 1 1 d . . . . .
H7IA H 0.139100 0.678663 0.474510 0.029 Uiso 1 1 calc R U . . .
H7IB H 0.154123 0.681513 0.519277 0.029 Uiso 1 1 calc R U . . .
C8I C 0.2480(4) 0.66014(12) 0.49730(19) 0.0287(14) Uani 1 1 d . . . . .
H8IA H 0.272257 0.661024 0.473647 0.034 Uiso 1 1 calc R U . . .
H8IB H 0.289544 0.664783 0.518168 0.034 Uiso 1 1 calc R U . . .
C9I C 0.2188(3) 0.63129(12) 0.50245(17) 0.0199(12) Uani 1 1 d . . . . .
C10I C 0.2017(4) 0.61281(12) 0.47122(18) 0.0262(14) Uani 1 1 d . . . . .
H10I H 0.210840 0.618928 0.446932 0.031 Uiso 1 1 calc R U . . .
C11I C 0.1734(4) 0.58744(13) 0.47591(18) 0.0286(14) Uani 1 1 d . . . . .
H11I H 0.160360 0.575807 0.454443 0.034 Uiso 1 1 calc R U . . .
C12I C 0.1748(4) 0.59242(11) 0.54011(17) 0.0257(13) Uani 1 1 d . . . . .
H12I H 0.163698 0.585190 0.563577 0.031 Uiso 1 1 calc R U . . .
C13I C 0.2068(4) 0.62098(11) 0.53733(17) 0.0262(14) Uani 1 1 d . . . . .
H13I H 0.219229 0.632308 0.559121 0.031 Uiso 1 1 calc R U . . .
S1J S 1.05115(7) 0.61179(3) 0.61679(4) 0.0275(3) Uani 1 1 d . . . . .
O1J O 1.0861(3) 0.62765(10) 0.64913(13) 0.0379(11) Uani 1 1 d . . . . .
O2J O 1.0479(3) 0.62761(9) 0.58181(12) 0.0348(10) Uani 1 1 d . . . . .
O3J O 1.0865(2) 0.58380(7) 0.61479(12) 0.0453(10) Uani 1 1 d . . . . .
N3J N 0.7143(2) 0.58981(9) 0.63571(12) 0.0395(11) Uani 1 1 d D . . . .
H3AJ H 0.686884 0.604902 0.639220 0.047 Uiso 1 1 d DR U . . .
H3BJ H 0.696750 0.572525 0.638648 0.047 Uiso 1 1 d DR U . . .
C14J C 0.9514(3) 0.60537(12) 0.62393(16) 0.0231(13) Uani 1 1 d . . . . .
C15J C 0.8989(3) 0.62774(11) 0.62431(15) 0.0255(12) Uani 1 1 d . . . . .
H15J H 0.916612 0.646683 0.621574 0.031 Uiso 1 1 calc R U . . .
C16J C 0.8205(3) 0.62257(11) 0.62867(13) 0.0263(11) Uani 1 1 d . . . . .
H16J H 0.784936 0.638085 0.629277 0.032 Uiso 1 1 calc R U . . .
C17J C 0.7925(3) 0.59460(11) 0.63224(14) 0.0235(11) Uani 1 1 d . . . . .
C18J C 0.8464(3) 0.57232(11) 0.63307(14) 0.0251(12) Uani 1 1 d . . . . .
H18J H 0.829466 0.553379 0.636619 0.030 Uiso 1 1 calc R U . . .
C19J C 0.9261(3) 0.57791(12) 0.62864(15) 0.0245(13) Uani 1 1 d . . . . .
H19J H 0.962696 0.562643 0.628889 0.029 Uiso 1 1 calc R U . . .
N1J N 0.4186(3) 0.72124(9) 0.49084(15) 0.0234(11) Uani 1 1 d . . . . .
H1AJ H 0.401117 0.738706 0.489390 0.028 Uiso 1 1 d R U . . .
N2J N 0.2734(3) 0.51960(10) 0.50688(16) 0.0261(12) Uani 1 1 d . . . . .
C1J C 0.4477(4) 0.70903(11) 0.52201(18) 0.0234(13) Uani 1 1 d . . . . .
H1J H 0.452586 0.719666 0.544636 0.028 Uiso 1 1 calc R U . . .
C2J C 0.4716(4) 0.68111(12) 0.52292(18) 0.0252(14) Uani 1 1 d . . . . .
H2J H 0.491841 0.672448 0.545977 0.030 Uiso 1 1 calc R U . . .
C3J C 0.4657(3) 0.66582(12) 0.49003(18) 0.0218(13) Uani 1 1 d . . . . .
C4J C 0.4336(3) 0.67879(12) 0.45721(18) 0.0251(13) Uani 1 1 d . . . . .
H4J H 0.426183 0.668196 0.434563 0.030 Uiso 1 1 calc R U . . .
C5J C 0.4122(3) 0.70722(11) 0.45716(17) 0.0215(12) Uani 1 1 d . . . . .
H5J H 0.393642 0.716716 0.434451 0.026 Uiso 1 1 calc R U . . .
C6J C 0.4895(3) 0.63395(11) 0.48996(18) 0.0212(12) Uani 1 1 d . . . . .
H6JA H 0.509469 0.629405 0.465894 0.025 Uiso 1 1 calc R U . . .
H6JB H 0.533169 0.630543 0.510333 0.025 Uiso 1 1 calc R U . . .
C7J C 0.4220(4) 0.61459(13) 0.4951(2) 0.0329(15) Uani 1 1 d . . . . .
H7JA H 0.379110 0.617281 0.474226 0.040 Uiso 1 1 calc R U . . .
H7JB H 0.400755 0.619407 0.518789 0.040 Uiso 1 1 calc R U . . .
C8J C 0.4484(4) 0.58407(13) 0.4963(2) 0.0335(15) Uani 1 1 d . . . . .
H8JA H 0.472404 0.580020 0.473133 0.040 Uiso 1 1 calc R U . . .
H8JB H 0.490517 0.581752 0.517672 0.040 Uiso 1 1 calc R U . . .
C9J C 0.3868(3) 0.56267(11) 0.49988(17) 0.0198(12) Uani 1 1 d . . . . .
C10J C 0.3449(4) 0.54916(12) 0.46997(18) 0.0298(14) Uani 1 1 d . . . . .
H10J H 0.354936 0.554658 0.445570 0.036 Uiso 1 1 calc R U . . .
C11J C 0.2895(4) 0.52831(12) 0.47268(18) 0.0276(14) Uani 1 1 d . . . . .
H11J H 0.262486 0.520009 0.450642 0.033 Uiso 1 1 calc R U . . .
C12J C 0.3079(4) 0.53331(14) 0.53631(19) 0.0336(15) Uani 1 1 d . . . . .
H12J H 0.291587 0.528905 0.559997 0.040 Uiso 1 1 calc R U . . .
C13J C 0.3655(4) 0.55345(12) 0.53526(17) 0.0272(13) Uani 1 1 d . . . . .
H13J H 0.391196 0.561297 0.557884 0.033 Uiso 1 1 calc R U . . .
S1K S 0.18726(7) 0.48311(2) 0.64032(3) 0.0252(2) Uani 1 1 d . . . . .
O1K O 0.2030(2) 0.50141(8) 0.60948(11) 0.0296(10) Uani 1 1 d . . . . .
O2K O 0.2104(3) 0.49573(10) 0.67623(13) 0.0391(11) Uani 1 1 d . . . . .
O3K O 0.22044(19) 0.45451(6) 0.63705(10) 0.0334(8) Uani 1 1 d . . . . .
N3K N -0.1617(2) 0.46557(9) 0.62639(13) 0.0429(11) Uani 1 1 d . . . . .
H3AK H -0.180671 0.446749 0.624391 0.051 Uiso 1 1 d R U . . .
H3BK H -0.186655 0.478151 0.640465 0.051 Uiso 1 1 d R U . . .
C14K C 0.0835(3) 0.47792(10) 0.63601(14) 0.0209(11) Uani 1 1 d . . . . .
C15K C 0.0351(3) 0.49875(11) 0.64607(16) 0.0258(13) Uani 1 1 d . . . . .
H15K H 0.057509 0.516292 0.655116 0.031 Uiso 1 1 calc R U . . .
C16K C -0.0472(3) 0.49506(12) 0.64347(16) 0.0320(13) Uani 1 1 d . . . . .
H16K H -0.079742 0.510017 0.650636 0.038 Uiso 1 1 calc R U . . .
C17K C -0.0806(3) 0.46993(11) 0.63061(15) 0.0284(12) Uani 1 1 d . . . . .
C18K C -0.0325(3) 0.44809(11) 0.62049(15) 0.0272(12) Uani 1 1 d . . . . .
H18K H -0.055243 0.430513 0.611784 0.033 Uiso 1 1 calc R U . . .
C19K C 0.0505(3) 0.45203(10) 0.62317(14) 0.0239(12) Uani 1 1 d . . . . .
H19K H 0.083593 0.437148 0.616267 0.029 Uiso 1 1 calc R U . . .
N1K N 0.5367(3) 0.77747(10) 0.49154(15) 0.0245(12) Uani 1 1 d . . . . .
N2K N 0.6589(3) 0.57689(9) 0.50772(15) 0.0225(11) Uani 1 1 d . . . . .
H2AK H 0.640147 0.558580 0.512522 0.027 Uiso 1 1 d R U . . .
C1K C 0.5705(4) 0.76590(12) 0.5236(2) 0.0311(15) Uani 1 1 d . . . . .
H1K H 0.554821 0.772166 0.546698 0.037 Uiso 1 1 calc R U . . .
C2K C 0.6287(4) 0.74461(12) 0.5237(2) 0.0345(16) Uani 1 1 d . . . . .
H2K H 0.652321 0.736911 0.546793 0.041 Uiso 1 1 calc R U . . .
C3K C 0.6504(3) 0.73544(11) 0.49249(18) 0.0224(13) Uani 1 1 d . . . . .
C4K C 0.6143(4) 0.74685(12) 0.45806(19) 0.0286(15) Uani 1 1 d . . . . .
H4K H 0.628984 0.740316 0.434881 0.034 Uiso 1 1 calc R U . . .
C5K C 0.5570(4) 0.76777(13) 0.45895(18) 0.0288(14) Uani 1 1 d . . . . .
H5K H 0.531712 0.775341 0.436073 0.035 Uiso 1 1 calc R U . . .
C6K C 0.7151(4) 0.71212(12) 0.4913(2) 0.0302(15) Uani 1 1 d . U . . .
H6KA H 0.738012 0.713502 0.467340 0.036 Uiso 1 1 calc R U . . .
H6KB H 0.758210 0.715374 0.511971 0.036 Uiso 1 1 calc R U . . .
C7K C 0.6809(4) 0.68251(10) 0.49503(19) 0.0259(14) Uani 1 1 d . . . . .
H7KA H 0.642259 0.678251 0.472861 0.031 Uiso 1 1 calc R U . . .
H7KB H 0.652995 0.681601 0.517599 0.031 Uiso 1 1 calc R U . . .
C8K C 0.7499(4) 0.65992(12) 0.4982(2) 0.0303(15) Uani 1 1 d . . . . .
H8KA H 0.777464 0.660789 0.475534 0.036 Uiso 1 1 calc R U . . .
H8KB H 0.788917 0.664423 0.520194 0.036 Uiso 1 1 calc R U . . .
C9K C 0.7186(3) 0.63118(12) 0.50230(18) 0.0209(13) Uani 1 1 d . U . . .
C10K C 0.7034(4) 0.61302(12) 0.47063(18) 0.0268(14) Uani 1 1 d . . . . .
H10K H 0.714728 0.619288 0.446722 0.032 Uiso 1 1 calc R U . . .
C11K C 0.6740(4) 0.58770(13) 0.47443(17) 0.0274(14) Uani 1 1 d . . . . .
H11K H 0.662483 0.576262 0.452668 0.033 Uiso 1 1 calc R U . . .
C12K C 0.6708(4) 0.59236(11) 0.53863(17) 0.0247(13) Uani 1 1 d . . . . .
H12K H 0.657639 0.585060 0.561720 0.030 Uiso 1 1 calc R U . . .
C13K C 0.7044(4) 0.62055(12) 0.53683(18) 0.0271(14) Uani 1 1 d . . . . .
H13K H 0.716377 0.631578 0.558926 0.033 Uiso 1 1 calc R U . . .
S1L S 0.66594(7) 0.50959(2) 0.64633(3) 0.0266(3) Uani 1 1 d . . . . .
O1L O 0.6407(2) 0.53661(7) 0.66001(12) 0.0532(11) Uani 1 1 d . . . . .
O2L O 0.7227(3) 0.49444(10) 0.67309(14) 0.0431(12) Uani 1 1 d . . . . .
O3L O 0.6947(2) 0.51149(9) 0.61033(12) 0.0400(11) Uani 1 1 d . . . . .
N3L N 0.3740(2) 0.43959(9) 0.61503(13) 0.0411(11) Uani 1 1 d D . . . .
H3AL H 0.325097 0.444614 0.623472 0.049 Uiso 1 1 d DR U . . .
H3BL H 0.378446 0.420244 0.609685 0.049 Uiso 1 1 d DR U . . .
C14L C 0.5790(3) 0.48814(11) 0.63914(15) 0.0220(12) Uani 1 1 d . . . . .
C15L C 0.5837(3) 0.46024(11) 0.62562(14) 0.0260(12) Uani 1 1 d . . . . .
H15L H 0.633628 0.452507 0.621677 0.031 Uiso 1 1 calc R U . . .
C16L C 0.5168(3) 0.44428(11) 0.61815(15) 0.0274(12) Uani 1 1 d . . . . .
H16L H 0.520892 0.425556 0.608710 0.033 Uiso 1 1 calc R U . . .
C17L C 0.4417(3) 0.45472(11) 0.62400(16) 0.0260(12) Uani 1 1 d . . . . .
C18L C 0.4378(3) 0.48245(11) 0.63839(15) 0.0261(12) Uani 1 1 d . . . . .
H18L H 0.388329 0.490310 0.642829 0.031 Uiso 1 1 calc R U . . .
C19L C 0.5075(4) 0.49834(11) 0.64610(17) 0.0297(14) Uani 1 1 d . . . . .
H19L H 0.504766 0.516815 0.656520 0.036 Uiso 1 1 calc R U . . .
N1L N 0.9239(3) 0.72015(10) 0.49038(15) 0.0237(11) Uani 1 1 d . . . . .
N2L N 0.7759(3) 0.52128(10) 0.51090(14) 0.0244(11) Uani 1 1 d . . . . .
H2AL H 0.903432 0.737955 0.490245 0.029 Uiso 1 1 d R U . . .
C1L C 0.9466(4) 0.70666(11) 0.52158(18) 0.0248(13) Uani 1 1 d . . . . .
H1L H 0.946839 0.716377 0.544760 0.030 Uiso 1 1 calc R U . . .
C2L C 0.9702(4) 0.67883(12) 0.52166(17) 0.0249(14) Uani 1 1 d . . . . .
H2L H 0.985688 0.669282 0.544671 0.030 Uiso 1 1 calc R U . . .
C3L C 0.9712(3) 0.66473(12) 0.48793(17) 0.0206(13) Uani 1 1 d . . . . .
C4L C 0.9474(4) 0.67909(12) 0.45534(18) 0.0294(14) Uani 1 1 d . . . . .
H4L H 0.946465 0.669521 0.432021 0.035 Uiso 1 1 calc R U . . .
C5L C 0.9243(4) 0.70756(11) 0.45585(17) 0.0243(13) Uani 1 1 d . . . . .
H5L H 0.909637 0.717813 0.433307 0.029 Uiso 1 1 calc R U . . .
C6L C 0.9944(3) 0.63310(10) 0.48766(17) 0.0186(12) Uani 1 1 d . . . . .
H6LA H 1.011808 0.628428 0.463095 0.022 Uiso 1 1 calc R U . . .
H6LB H 1.039724 0.629801 0.507186 0.022 Uiso 1 1 calc R U . . .
C7L C 0.9285(4) 0.61382(12) 0.49447(19) 0.0290(15) Uani 1 1 d . . . . .
H7LA H 0.885099 0.615638 0.473623 0.035 Uiso 1 1 calc R U . . .
H7LB H 0.907642 0.619526 0.517892 0.035 Uiso 1 1 calc R U . . .
C8L C 0.9552(4) 0.58338(12) 0.4976(2) 0.0317(15) Uani 1 1 d . . . . .
H8LA H 0.979798 0.578398 0.474935 0.038 Uiso 1 1 calc R U . . .
H8LB H 0.996568 0.581653 0.519408 0.038 Uiso 1 1 calc R U . . .
C9L C 0.8922(3) 0.56261(11) 0.50203(16) 0.0185(12) Uani 1 1 d . . . . .
C10L C 0.8551(4) 0.54668(12) 0.47307(17) 0.0290(14) Uani 1 1 d . . . . .
H10L H 0.870409 0.549610 0.448799 0.035 Uiso 1 1 calc R U . . .
C11L C 0.7980(4) 0.52698(13) 0.47671(19) 0.0329(15) Uani 1 1 d . . . . .
H11L H 0.773564 0.517197 0.455232 0.040 Uiso 1 1 calc R U . . .
C12L C 0.8066(4) 0.53695(13) 0.53962(19) 0.0331(15) Uani 1 1 d . . . . .
H12L H 0.786856 0.534567 0.563026 0.040 Uiso 1 1 calc R U . . .
C13L C 0.8657(4) 0.55649(13) 0.53721(17) 0.0313(14) Uani 1 1 d . . . . .
H13L H 0.889041 0.565976 0.559145 0.038 Uiso 1 1 calc R U . . .
S1M S 0.30814(7) 0.35983(2) 0.62064(3) 0.0218(2) Uani 1 1 d . . . . .
O1M O 0.3156(3) 0.38092(9) 0.59182(12) 0.0342(10) Uani 1 1 d . . . . .
O2M O 0.3370(3) 0.37034(9) 0.65814(12) 0.0304(10) Uani 1 1 d . . . . .
O3M O 0.3416(2) 0.33241(7) 0.61206(11) 0.0424(9) Uani 1 1 d . . . . .
N3M N -0.0373(2) 0.33921(8) 0.61997(10) 0.0270(9) Uani 1 1 d . . . . .
H3AM H -0.064364 0.352233 0.625728 0.032 Uiso 1 1 d R U . . .
H3BM H -0.055191 0.320162 0.620943 0.032 Uiso 1 1 d R U . . .
C14M C 0.2049(3) 0.35387(11) 0.62051(14) 0.0178(11) Uani 1 1 d . . . . .
C15M C 0.1554(3) 0.37584(11) 0.62562(14) 0.0204(11) Uani 1 1 d . . . . .
H15M H 0.176314 0.394507 0.629072 0.025 Uiso 1 1 calc R U . . .
C16M C 0.0747(3) 0.37136(10) 0.62585(13) 0.0227(10) Uani 1 1 d . . . . .
H16M H 0.041214 0.387031 0.629352 0.027 Uiso 1 1 calc R U . . .
C17M C 0.0424(3) 0.34437(11) 0.62105(13) 0.0221(11) Uani 1 1 d . . . . .
C18M C 0.0934(3) 0.32150(11) 0.61542(14) 0.0211(11) Uani 1 1 d . . . . .
H18M H 0.072580 0.302851 0.611626 0.025 Uiso 1 1 calc R U . . .
C19M C 0.1749(3) 0.32632(10) 0.61542(14) 0.0236(12) Uani 1 1 d . . . . .
H19M H 0.209404 0.310923 0.611982 0.028 Uiso 1 1 calc R U . . .
N1M N 0.0817(3) 0.52771(10) 0.51253(15) 0.0261(12) Uani 1 1 d . . . . .
N2M N -0.0395(3) 0.32698(10) 0.49427(14) 0.0235(11) Uani 1 1 d D . . . .
H2AM H -0.007376 0.307858 0.498404 0.028 Uiso 1 1 d DR U . . .
C1M C 0.0522(4) 0.51927(13) 0.54294(19) 0.0319(15) Uani 1 1 d . . . . .
H1M H 0.070295 0.528505 0.565888 0.038 Uiso 1 1 calc R U . . .
C2M C -0.0030(4) 0.49804(12) 0.54371(19) 0.0305(15) Uani 1 1 d . . . . .
H2M H -0.020620 0.492804 0.566830 0.037 Uiso 1 1 calc R U . . .
C3M C -0.0322(4) 0.48460(11) 0.51197(18) 0.0232(13) Uani 1 1 d . . . . .
C4M C 0.0001(4) 0.49388(13) 0.47838(18) 0.0303(14) Uani 1 1 d . . . . .
H4M H -0.017003 0.485179 0.454940 0.036 Uiso 1 1 calc R U . . .
C5M C 0.0544(4) 0.51490(13) 0.48057(19) 0.0306(15) Uani 1 1 d . . . . .
H5M H 0.074171 0.520834 0.458212 0.037 Uiso 1 1 calc R U . . .
C6M C -0.0934(4) 0.46279(11) 0.50991(19) 0.0276(14) Uani 1 1 d . . . . .
H6MA H -0.132907 0.466762 0.487948 0.033 Uiso 1 1 calc R U . . .
H6MB H -0.120917 0.464151 0.532583 0.033 Uiso 1 1 calc R U . . .
C7M C -0.0631(4) 0.43224(11) 0.50672(18) 0.0254(14) Uani 1 1 d . . . . .
H7MA H -0.035624 0.430640 0.484050 0.031 Uiso 1 1 calc R U . . .
H7MB H -0.024128 0.427954 0.528778 0.031 Uiso 1 1 calc R U . . .
C8M C -0.1290(3) 0.41090(11) 0.50448(18) 0.0227(13) Uani 1 1 d . . . . .
H8MA H -0.167765 0.415174 0.482351 0.027 Uiso 1 1 calc R U . . .
H8MB H -0.156658 0.412644 0.527075 0.027 Uiso 1 1 calc R U . . .
C9M C -0.0994(3) 0.38030(11) 0.50154(18) 0.0214(13) Uani 1 1 d . . . . .
C10M C -0.0813(4) 0.36941(12) 0.46733(17) 0.0284(14) Uani 1 1 d . . . . .
H10M H -0.088788 0.381175 0.445710 0.034 Uiso 1 1 calc R U . . .
C11M C -0.0552(4) 0.34419(13) 0.46425(18) 0.0317(15) Uani 1 1 d . . . . .
H11M H -0.046510 0.337371 0.440209 0.038 Uiso 1 1 calc R U . . .
C12M C -0.0551(3) 0.33539(11) 0.52805(18) 0.0233(13) Uani 1 1 d . . . . .
H12M H -0.046583 0.323006 0.549020 0.028 Uiso 1 1 calc R U . . .
C13M C -0.0848(4) 0.36327(12) 0.53187(18) 0.0266(14) Uani 1 1 d . U . . .
H13M H -0.094363 0.369997 0.555828 0.032 Uiso 1 1 calc R U . . .
S1N S 0.78053(7) 0.38546(2) 0.62480(3) 0.0215(2) Uani 1 1 d . . . . .
O1N O 0.8077(3) 0.38748(9) 0.58795(12) 0.0350(10) Uani 1 1 d . . . . .
O2N O 0.75183(18) 0.41233(6) 0.63817(9) 0.0298(7) Uani 1 1 d . . . . .
O3N O 0.8390(2) 0.37251(8) 0.65255(12) 0.0278(9) Uani 1 1 d . . . . .
N3N N 0.4988(2) 0.30968(8) 0.60817(11) 0.0303(9) Uani 1 1 d . . . . .
H3AN H 0.453556 0.316223 0.615183 0.036 Uiso 1 1 d R U . . .
H3BN H 0.502532 0.292214 0.608558 0.036 Uiso 1 1 d R U . . .
C14N C 0.6971(3) 0.36247(10) 0.62023(14) 0.0171(11) Uani 1 1 d . . . . .
C15N C 0.6226(3) 0.37317(11) 0.62170(15) 0.0278(13) Uani 1 1 d . . . . .
H15N H 0.616122 0.393026 0.625039 0.033 Uiso 1 1 calc R U . . .
C16N C 0.5566(3) 0.35580(10) 0.61843(14) 0.0209(11) Uani 1 1 d . . . . .
H16N H 0.505729 0.363670 0.620175 0.025 Uiso 1 1 calc R U . . .
C17N C 0.5648(3) 0.32669(11) 0.61256(14) 0.0231(12) Uani 1 1 d . . . . .
C18N C 0.6408(3) 0.31579(10) 0.61089(13) 0.0250(11) Uani 1 1 d . . . . .
H18N H 0.647384 0.296015 0.606946 0.030 Uiso 1 1 calc R U . . .
C19N C 0.7063(3) 0.33335(11) 0.61488(14) 0.0226(11) Uani 1 1 d . . . . .
H19N H 0.757627 0.325608 0.613980 0.027 Uiso 1 1 calc R U . . .
N1N N 0.1973(3) 0.46866(10) 0.51001(14) 0.0228(11) Uani 1 1 d D . . . .
H1AN H 0.213300 0.489809 0.503383 0.027 Uiso 1 1 d DR U . . .
N2N N 0.3493(3) 0.27007(10) 0.49314(15) 0.0249(11) Uani 1 1 d . . . . .
C1N C 0.2024(4) 0.45562(12) 0.54188(18) 0.0269(14) Uani 1 1 d . . . . .
H1N H 0.223109 0.465599 0.563881 0.032 Uiso 1 1 calc R U . . .
C2N C 0.1792(3) 0.42825(11) 0.54511(16) 0.0221(12) Uani 1 1 d . . . . .
H2N H 0.181770 0.419529 0.569057 0.027 Uiso 1 1 calc R U . . .
C3N C 0.1513(3) 0.41289(11) 0.51243(16) 0.0175(12) Uani 1 1 d . . . . .
C4N C 0.1471(4) 0.42726(12) 0.47817(17) 0.0232(13) Uani 1 1 d . . . . .
H4N H 0.128090 0.417676 0.455594 0.028 Uiso 1 1 calc R U . . .
C5N C 0.1703(4) 0.45514(12) 0.47706(18) 0.0260(13) Uani 1 1 d . . . . .
H5N H 0.167630 0.464945 0.453842 0.031 Uiso 1 1 calc R U . . .
C6N C 0.1291(4) 0.38305(12) 0.51405(19) 0.0282(14) Uani 1 1 d . . . . .
H6NA H 0.082303 0.379407 0.495430 0.034 Uiso 1 1 calc R U . . .
H6NB H 0.114141 0.378736 0.539222 0.034 Uiso 1 1 calc R U . . .
C7N C 0.1979(3) 0.36319(10) 0.50595(17) 0.0157(11) Uani 1 1 d . U . . .
H7NA H 0.217753 0.368942 0.482297 0.019 Uiso 1 1 calc R U . . .
H7NB H 0.242148 0.364658 0.526486 0.019 Uiso 1 1 calc R U . . .
C8N C 0.1673(3) 0.33224(11) 0.50273(19) 0.0254(14) Uani 1 1 d . . . . .
H8NA H 0.127005 0.330599 0.480499 0.030 Uiso 1 1 calc R U . . .
H8NB H 0.141259 0.327578 0.525154 0.030 Uiso 1 1 calc R U . . .
C9N C 0.2345(4) 0.31054(11) 0.49922(19) 0.0255(14) Uani 1 1 d . . . . .
C10N C 0.2531(4) 0.30317(13) 0.46608(19) 0.0344(15) Uani 1 1 d . . . . .
H10N H 0.228153 0.312466 0.444316 0.041 Uiso 1 1 calc R U . . .
C11N C 0.3088(4) 0.28200(13) 0.46239(19) 0.0297(14) Uani 1 1 d . . . . .
H11N H 0.318281 0.275899 0.438145 0.036 Uiso 1 1 calc R U . . .
C12N C 0.3313(4) 0.27834(13) 0.52605(19) 0.0303(14) Uani 1 1 d . . . . .
H12N H 0.358399 0.269469 0.547646 0.036 Uiso 1 1 calc R U . . .
C13N C 0.2753(4) 0.29917(12) 0.53170(18) 0.0300(14) Uani 1 1 d . . . . .
H13N H 0.265760 0.305126 0.556003 0.036 Uiso 1 1 calc R U . . .
S1O S 0.91489(7) 0.25863(2) 0.62765(3) 0.0247(2) Uani 1 1 d . . . . .
O1O O 0.9694(3) 0.24571(10) 0.65706(14) 0.0386(11) Uani 1 1 d . . . . .
O2O O 0.9464(2) 0.25897(8) 0.59149(11) 0.0334(9) Uani 1 1 d . . . . .
O3O O 0.8881(2) 0.28635(7) 0.63897(11) 0.0429(9) Uani 1 1 d . . . . .
N3O N 0.6230(2) 0.18802(8) 0.60145(12) 0.0357(10) Uani 1 1 d D . . . .
H3AO H 0.626342 0.166761 0.596323 0.043 Uiso 1 1 d DR U . . .
H3BO H 0.581159 0.194377 0.610380 0.043 Uiso 1 1 d DR U . . .
C14O C 0.8285(3) 0.23715(11) 0.62154(15) 0.0214(12) Uani 1 1 d . . . . .
C15O C 0.7570(4) 0.24771(12) 0.62870(17) 0.0328(15) Uani 1 1 d . . . . .
H15O H 0.753860 0.266641 0.637583 0.039 Uiso 1 1 calc R U . . .
C16O C 0.6882(3) 0.23114(11) 0.62317(14) 0.0248(12) Uani 1 1 d . . . . .
H16O H 0.639420 0.238675 0.629069 0.030 Uiso 1 1 calc R U . . .
C17O C 0.6910(3) 0.20378(11) 0.60913(15) 0.0265(12) Uani 1 1 d . . . . .
C18O C 0.7651(3) 0.19331(10) 0.60185(14) 0.0263(11) Uani 1 1 d . . . . .
H18O H 0.768601 0.174529 0.592486 0.032 Uiso 1 1 calc R U . . .
C19O C 0.8321(3) 0.20948(10) 0.60791(14) 0.0238(11) Uani 1 1 d . . . . .
H19O H 0.881452 0.201857 0.602825 0.029 Uiso 1 1 calc R U . . .
N1O N 0.5779(3) 0.52811(10) 0.50856(15) 0.0260(12) Uani 1 1 d . . . . .
N2O N 0.4588(3) 0.32787(10) 0.48872(14) 0.0227(11) Uani 1 1 d . . . . .
H2AO H 0.491742 0.312502 0.491354 0.027 Uiso 1 1 d R U . . .
C1O C 0.5536(4) 0.51812(12) 0.53946(18) 0.0293(14) Uani 1 1 d . . . . .
H1O H 0.575685 0.526209 0.562606 0.035 Uiso 1 1 calc R U . . .
C2O C 0.4985(4) 0.49682(13) 0.54061(19) 0.0296(15) Uani 1 1 d . . . . .
H2O H 0.485053 0.490422 0.564089 0.036 Uiso 1 1 calc R U . . .
C3O C 0.4635(4) 0.48498(12) 0.50870(18) 0.0257(14) Uani 1 1 d . . . . .
C4O C 0.4907(4) 0.49575(13) 0.47460(18) 0.0308(15) Uani 1 1 d . . . . .
H4O H 0.469868 0.488119 0.450978 0.037 Uiso 1 1 calc R U . . .
C5O C 0.5457(4) 0.51666(13) 0.47645(19) 0.0310(15) Uani 1 1 d . . . . .
H5O H 0.562096 0.523471 0.453739 0.037 Uiso 1 1 calc R U . . .
C6O C 0.4028(4) 0.46314(12) 0.5069(2) 0.0312(15) Uani 1 1 d . U . . .
H6OA H 0.362272 0.467303 0.485376 0.037 Uiso 1 1 calc R U . . .
H6OB H 0.376481 0.464168 0.529934 0.037 Uiso 1 1 calc R U . . .
C7O C 0.4333(4) 0.43257(12) 0.50269(19) 0.0280(14) Uani 1 1 d . . . . .
H7OA H 0.462079 0.431564 0.480378 0.034 Uiso 1 1 calc R U . . .
H7OB H 0.471125 0.427732 0.524942 0.034 Uiso 1 1 calc R U . . .
C8O C 0.3976(3) 0.38091(12) 0.4952(2) 0.0262(14) Uani 1 1 d . . . . .
C9O C 0.3681(4) 0.41154(12) 0.4987(2) 0.0292(14) Uani 1 1 d . U . . .
H9OA H 0.330817 0.416266 0.476276 0.035 Uiso 1 1 calc R U . . .
H9OB H 0.338842 0.412841 0.520856 0.035 Uiso 1 1 calc R U . . .
C10O C 0.4120(4) 0.36959(13) 0.46100(18) 0.0331(15) Uani 1 1 d . . . . .
H10O H 0.401663 0.380887 0.439049 0.040 Uiso 1 1 calc R U . . .
C11O C 0.4389(4) 0.34440(13) 0.45820(18) 0.0291(14) Uani 1 1 d . . . . .
H11O H 0.444942 0.337093 0.434086 0.035 Uiso 1 1 calc R U . . .
C12O C 0.4469(4) 0.33683(12) 0.52266(18) 0.0242(13) Uani 1 1 d . . . . .
H12O H 0.458679 0.324966 0.543992 0.029 Uiso 1 1 calc R U . . .
C13O C 0.4157(4) 0.36483(12) 0.52619(17) 0.0255(14) Uani 1 1 d . . . . .
H13O H 0.407929 0.372054 0.550141 0.031 Uiso 1 1 calc R U . . .
S1P S 0.43955(7) 0.23239(2) 0.62506(3) 0.0255(3) Uani 1 1 d . . . . .
O1P O 0.4715(2) 0.20368(7) 0.62484(11) 0.0452(10) Uani 1 1 d . . . . .
O2P O 0.4568(2) 0.24861(7) 0.59228(11) 0.0270(9) Uani 1 1 d . . . . .
O3P O 0.4614(3) 0.24802(11) 0.66007(13) 0.0430(13) Uani 1 1 d . . . . .
N3P N 0.0924(2) 0.21432(9) 0.61778(13) 0.0414(11) Uani 1 1 d . . . . .
H3AP H 0.072734 0.197090 0.611466 0.050 Uiso 1 1 d R U . . .
H3BP H 0.065737 0.227861 0.624258 0.050 Uiso 1 1 d R U . . .
C14P C 0.3357(3) 0.22781(11) 0.62113(15) 0.0230(12) Uani 1 1 d . . . . .
C15P C 0.2880(3) 0.24863(11) 0.63193(15) 0.0251(12) Uani 1 1 d . . . . .
H15P H 0.310681 0.266347 0.640063 0.030 Uiso 1 1 calc R U . . .
C16P C 0.2060(3) 0.24471(11) 0.63140(14) 0.0285(12) Uani 1 1 d . . . . .
H16P H 0.174247 0.259440 0.639760 0.034 Uiso 1 1 calc R U . . .
C17P C 0.1717(3) 0.21929(11) 0.61865(15) 0.0274(12) Uani 1 1 d . . . . .
C18P C 0.2203(3) 0.19841(11) 0.60594(15) 0.0269(13) Uani 1 1 d . . . . .
H18P H 0.197460 0.181069 0.596371 0.032 Uiso 1 1 calc R U . . .
C19P C 0.3009(3) 0.20245(11) 0.60700(15) 0.0261(13) Uani 1 1 d . . . . .
H19P H 0.332836 0.187985 0.598120 0.031 Uiso 1 1 calc R U . . .
N1P N 0.6952(3) 0.47259(10) 0.51133(14) 0.0214(11) Uani 1 1 d . . . . .
H1AP H 0.718181 0.491114 0.512843 0.026 Uiso 1 1 d R U . . .
N2P N 0.8419(3) 0.27177(9) 0.49078(15) 0.0250(12) Uani 1 1 d . . . . .
C1P C 0.6960(4) 0.45871(12) 0.54247(19) 0.0273(14) Uani 1 1 d . . . . .
H1P H 0.714191 0.468104 0.565294 0.033 Uiso 1 1 calc R U . . .
C2P C 0.6717(3) 0.43097(11) 0.54381(16) 0.0183(11) Uani 1 1 d . . . . .
H2P H 0.670919 0.421689 0.567226 0.022 Uiso 1 1 calc R U . . .
C3P C 0.6480(3) 0.41648(11) 0.51024(16) 0.0192(12) Uani 1 1 d . . . . .
C4P C 0.6475(4) 0.43183(12) 0.47669(17) 0.0231(13) Uani 1 1 d . . . . .
H4P H 0.630550 0.422877 0.453406 0.028 Uiso 1 1 calc R U . . .
C5P C 0.6715(4) 0.45981(12) 0.47741(18) 0.0270(14) Uani 1 1 d . . . . .
H5P H 0.671640 0.470166 0.454735 0.032 Uiso 1 1 calc R U . . .
C6P C 0.6242(4) 0.38697(11) 0.50964(19) 0.0252(13) Uani 1 1 d . . . . .
H6PA H 0.580816 0.383993 0.489022 0.030 Uiso 1 1 calc R U . . .
H6PB H 0.603609 0.382288 0.533500 0.030 Uiso 1 1 calc R U . . .
C7P C 0.6951(3) 0.36627(9) 0.50406(16) 0.0146(11) Uani 1 1 d . . . . .
H7PA H 0.718989 0.371746 0.481320 0.017 Uiso 1 1 calc R U . . .
H7PB H 0.736544 0.367629 0.525873 0.017 Uiso 1 1 calc R U . . .
C8P C 0.6636(3) 0.33562(11) 0.50008(18) 0.0218(13) Uani 1 1 d . . . . .
H8PA H 0.623961 0.334359 0.477587 0.026 Uiso 1 1 calc R U . . .
H8PB H 0.636730 0.330860 0.522194 0.026 Uiso 1 1 calc R U . . .
C9P C 0.7299(4) 0.31380(11) 0.49666(18) 0.0245(13) Uani 1 1 d . . . . .
C10P C 0.7565(4) 0.30879(12) 0.46423(18) 0.0296(14) Uani 1 1 d . . . . .
H10P H 0.738908 0.320241 0.443073 0.036 Uiso 1 1 calc R U . . .
C11P C 0.8101(4) 0.28680(13) 0.46088(18) 0.0291(14) Uani 1 1 d . . . . .
H11P H 0.824596 0.282329 0.436854 0.035 Uiso 1 1 calc R U . . .
C12P C 0.8158(4) 0.27760(13) 0.52294(18) 0.0304(15) Uani 1 1 d . . . . .
H12P H 0.836431 0.266610 0.544066 0.037 Uiso 1 1 calc R U . . .
C13P C 0.7604(4) 0.29850(13) 0.52869(19) 0.0322(15) Uani 1 1 d . . . . .
H13P H 0.744441 0.302137 0.552660 0.039 Uiso 1 1 calc R U . . .

loop_
_atom_site_aniso_label
_atom_site_aniso_U_11
_atom_site_aniso_U_22
_atom_site_aniso_U_33
_atom_site_aniso_U_23
_atom_site_aniso_U_13
_atom_site_aniso_U_12
S1A 0.0210(6) 0.0262(6) 0.0267(6) 0.0015(5) -0.0003(5) -0.0001(5)
O1A 0.0225(18) 0.0311(19) 0.048(2) -0.0027(15) 0.0042(15) -0.0064(14)
O2A 0.033(3) 0.061(3) 0.027(2) 0.0108(19) -0.0058(18) 0.004(2)
O3A 0.029(2) 0.036(2) 0.031(2) -0.0010(16) 0.0069(16) 0.0049(16)
N3A 0.022(2) 0.030(2) 0.083(4) 0.000(2) 0.014(2) 0.0003(18)
C14A 0.024(3) 0.025(3) 0.021(3) -0.006(2) 0.004(2) -0.003(2)
C15A 0.032(3) 0.017(3) 0.031(3) -0.006(2) 0.008(3) -0.007(2)
C16A 0.029(3) 0.017(3) 0.033(3) -0.003(2) 0.007(3) 0.004(2)
C17A 0.025(3) 0.024(3) 0.036(3) -0.008(2) 0.004(2) 0.005(2)
C18A 0.026(3) 0.021(3) 0.048(3) 0.009(2) 0.010(2) -0.003(2)
C19A 0.039(4) 0.023(3) 0.035(3) 0.004(2) 0.012(3) -0.002(2)
N1A 0.018(3) 0.018(2) 0.044(3) 0.003(2) 0.004(2) -0.0033(19)
N2A 0.030(3) 0.012(2) 0.032(3) 0.002(2) 0.005(2) -0.001(2)
C1A 0.025(3) 0.036(3) 0.029(3) -0.007(3) 0.004(2) -0.006(3)
C2A 0.031(3) 0.026(3) 0.024(3) 0.002(2) 0.005(2) 0.000(2)
C3A 0.020(3) 0.021(3) 0.042(4) -0.009(3) 0.000(3) 0.005(3)
C4A 0.027(4) 0.042(4) 0.041(4) -0.019(3) -0.005(3) -0.005(3)
C5A 0.048(4) 0.035(4) 0.034(4) 0.006(3) 0.012(3) 0.000(3)
C6A 0.019(3) 0.021(2) 0.055(3) -0.005(2) 0.007(2) -0.006(2)
C7A 0.012(3) 0.023(3) 0.045(4) -0.003(3) 0.000(3) -0.004(2)
C8A 0.033(4) 0.013(3) 0.085(6) 0.000(3) 0.013(4) -0.003(3)
C9A 0.023(3) 0.016(2) 0.044(3) 0.000(2) 0.006(2) -0.001(2)
C10A 0.039(4) 0.037(3) 0.024(3) -0.006(3) 0.003(3) -0.007(3)
C11A 0.044(4) 0.027(3) 0.031(4) 0.001(3) 0.004(3) -0.006(3)
C12A 0.042(4) 0.030(4) 0.036(4) -0.002(3) -0.001(3) 0.003(3)
C13A 0.035(4) 0.021(3) 0.050(4) 0.001(3) -0.008(3) 0.003(3)
S1B 0.0237(6) 0.0281(6) 0.0331(7) 0.0066(5) 0.0058(5) 0.0039(5)
O1B 0.051(3) 0.080(4) 0.049(3) -0.019(3) -0.026(2) 0.023(3)
O2B 0.030(2) 0.058(3) 0.034(2) 0.004(2) 0.0104(18) 0.014(2)
O3B 0.050(3) 0.028(2) 0.140(4) 0.033(2) 0.048(3) 0.0133(18)
N3B 0.021(2) 0.031(2) 0.078(3) 0.012(2) 0.010(2) 0.0042(18)
C14B 0.023(3) 0.021(3) 0.024(3) 0.001(2) 0.005(2) -0.001(2)
C15B 0.025(3) 0.023(3) 0.026(3) -0.002(2) 0.005(2) -0.002(2)
C16B 0.029(3) 0.016(2) 0.030(3) 0.0001(19) -0.001(2) -0.003(2)
C17B 0.027(3) 0.023(3) 0.030(3) -0.004(2) -0.001(2) 0.001(2)
C18B 0.028(3) 0.033(3) 0.036(3) 0.001(3) 0.009(2) -0.007(3)
C19B 0.020(3) 0.024(3) 0.032(3) 0.002(2) 0.009(2) -0.013(2)
N1B 0.021(2) 0.014(2) 0.030(3) 0.0013(18) 0.0040(19) -0.0033(18)
N2B 0.027(3) 0.013(2) 0.039(3) -0.002(2) 0.008(2) 0.000(2)
C1B 0.036(4) 0.028(3) 0.017(3) 0.003(2) 0.007(2) 0.000(3)
C2B 0.039(4) 0.021(3) 0.022(3) -0.006(2) 0.001(3) 0.003(2)
C3B 0.019(3) 0.018(3) 0.017(3) -0.003(2) -0.001(2) 0.008(2)
C4B 0.029(3) 0.016(3) 0.031(3) 0.000(2) 0.003(3) -0.006(2)
C5B 0.034(4) 0.030(3) 0.026(3) 0.001(2) 0.002(3) 0.002(3)
C6B 0.019(3) 0.027(3) 0.031(3) -0.003(3) 0.004(3) -0.006(2)
C7B 0.012(3) 0.012(3) 0.037(4) -0.001(2) 0.004(2) 0.003(2)
C8B 0.025(3) 0.019(2) 0.035(3) -0.001(2) 0.003(2) -0.011(2)
C9B 0.013(3) 0.010(2) 0.043(4) -0.001(2) 0.006(3) -0.004(2)
C10B 0.027(3) 0.016(3) 0.034(4) -0.001(2) 0.009(3) 0.005(2)
C11B 0.030(4) 0.023(3) 0.027(3) 0.001(2) 0.006(3) -0.001(2)
C12B 0.045(4) 0.012(3) 0.036(4) -0.008(2) 0.012(3) 0.004(2)
C13B 0.017(3) 0.029(3) 0.036(4) 0.000(3) -0.006(3) 0.010(2)
S1C 0.0196(6) 0.0267(6) 0.0331(6) -0.0074(5) 0.0023(5) -0.0002(5)
O1C 0.038(3) 0.056(3) 0.042(3) -0.004(2) -0.008(2) 0.024(2)
O2C 0.023(2) 0.030(2) 0.084(3) -0.0138(18) 0.0157(18) -0.0078(15)
O3C 0.032(2) 0.037(2) 0.043(3) -0.0166(18) 0.013(2) -0.0046(18)
N3C 0.025(2) 0.035(2) 0.046(3) -0.0124(19) 0.0124(19) -0.0057(18)
C14C 0.022(3) 0.026(3) 0.020(3) -0.003(2) -0.002(2) -0.002(2)
C15C 0.027(3) 0.018(3) 0.025(3) -0.002(2) 0.003(2) -0.003(2)
C16C 0.032(3) 0.014(2) 0.024(2) -0.0015(18) 0.004(2) 0.001(2)
C17C 0.019(3) 0.040(3) 0.021(3) -0.002(2) 0.003(2) -0.005(2)
C18C 0.034(3) 0.021(3) 0.023(3) -0.003(2) 0.004(2) -0.009(2)
C19C 0.025(3) 0.019(2) 0.031(3) -0.003(2) -0.003(2) -0.001(2)
N1C 0.021(2) 0.022(2) 0.026(2) 0.0018(18) 0.0007(19) -0.0046(19)
N2C 0.028(3) 0.009(2) 0.034(3) 0.0051(19) 0.008(2) -0.0024(19)
C1C 0.027(3) 0.028(3) 0.027(3) -0.005(2) 0.005(2) -0.006(2)
C2C 0.035(4) 0.026(3) 0.023(3) -0.005(2) 0.005(3) -0.004(3)
C3C 0.015(3) 0.024(3) 0.034(4) -0.011(3) 0.000(3) 0.003(2)
C4C 0.037(4) 0.036(4) 0.036(4) -0.013(3) -0.002(3) -0.011(3)
C5C 0.062(5) 0.032(3) 0.031(3) 0.004(3) 0.010(3) -0.007(3)
C6C 0.011(3) 0.021(3) 0.051(3) -0.003(2) 0.006(2) -0.004(2)
C7C 0.013(3) 0.022(3) 0.035(4) -0.004(2) 0.003(3) -0.001(2)
C8C 0.027(3) 0.010(3) 0.051(4) 0.002(2) 0.010(3) 0.001(2)
C9C 0.018(3) 0.015(3) 0.042(4) 0.004(2) 0.004(2) -0.003(2)
C10C 0.027(3) 0.017(3) 0.037(4) 0.000(2) -0.003(3) 0.000(2)
C11C 0.034(4) 0.026(3) 0.033(4) 0.003(3) 0.004(3) 0.001(3)
C12C 0.044(4) 0.023(3) 0.025(3) 0.003(2) 0.010(3) -0.001(3)
C13C 0.034(4) 0.033(3) 0.025(3) 0.008(2) 0.003(3) 0.003(3)
S1D 0.0200(6) 0.0264(6) 0.0266(6) -0.0028(5) 0.0026(5) -0.0007(5)
O1D 0.025(2) 0.033(2) 0.036(3) -0.0035(19) -0.0065(19) 0.0030(19)
O2D 0.034(3) 0.054(3) 0.038(3) -0.002(2) 0.018(2) 0.000(2)
O3D 0.0258(18) 0.0243(17) 0.051(2) -0.0100(15) 0.0007(16) 0.0009(14)
N3D 0.020(2) 0.026(2) 0.046(2) -0.0023(18) -0.0032(18) 0.0004(16)
C14D 0.019(3) 0.025(3) 0.020(3) 0.003(2) 0.001(2) -0.001(2)
C15D 0.028(3) 0.027(3) 0.027(3) 0.000(2) -0.004(2) -0.006(2)
C16D 0.025(3) 0.025(3) 0.030(3) 0.001(2) -0.001(2) -0.002(2)
C17D 0.029(3) 0.018(3) 0.018(2) -0.0014(18) -0.003(2) 0.002(2)
C18D 0.016(3) 0.017(3) 0.032(3) 0.002(2) 0.000(2) -0.002(2)
C19D 0.021(3) 0.025(3) 0.031(3) -0.002(2) 0.002(2) -0.003(2)
N1D 0.020(2) 0.012(2) 0.036(3) -0.0003(18) 0.012(2) -0.0039(17)
N2D 0.029(3) 0.017(2) 0.036(3) -0.002(2) 0.013(2) 0.002(2)
C1D 0.037(4) 0.033(3) 0.028(3) -0.004(2) 0.009(3) -0.002(3)
C2D 0.036(4) 0.020(3) 0.026(3) -0.007(2) 0.005(3) 0.001(2)
C3D 0.020(3) 0.021(3) 0.018(3) -0.004(2) -0.001(2) 0.011(2)
C4D 0.032(4) 0.013(3) 0.038(4) -0.001(2) 0.001(3) -0.008(2)
C5D 0.034(4) 0.026(3) 0.030(3) -0.001(2) 0.003(3) 0.002(3)
C6D 0.015(3) 0.030(3) 0.034(4) 0.003(3) 0.002(3) -0.005(2)
C7D 0.013(2) 0.013(2) 0.030(3) -0.001(2) 0.003(2) 0.0045(19)
C8D 0.025(3) 0.017(3) 0.031(3) -0.001(2) 0.002(3) -0.006(2)
C9D 0.013(3) 0.015(3) 0.038(4) -0.004(2) 0.009(2) -0.004(2)
C10D 0.032(4) 0.022(3) 0.027(3) -0.001(2) 0.007(3) -0.001(3)
C11D 0.040(4) 0.014(3) 0.041(4) -0.012(2) 0.016(3) 0.003(2)
C12D 0.020(3) 0.028(3) 0.033(4) -0.003(3) -0.006(3) 0.011(2)
C13D 0.026(3) 0.014(3) 0.031(3) 0.000(2) 0.009(3) 0.006(2)
S1E 0.0217(6) 0.0294(6) 0.0248(6) -0.0023(5) 0.0030(5) -0.0006(5)
O1E 0.033(3) 0.095(4) 0.020(2) 0.010(2) -0.0002(19) 0.019(2)
O2E 0.033(2) 0.030(2) 0.0263(19) -0.0036(15) 0.0066(16) 0.0035(16)
O3E 0.025(2) 0.031(2) 0.083(3) -0.0198(19) 0.0127(19) -0.0106(15)
N3E 0.023(2) 0.034(2) 0.070(3) -0.003(2) 0.010(2) 0.0023(19)
C14E 0.022(3) 0.024(3) 0.025(3) -0.004(2) 0.006(2) 0.000(2)
C15E 0.032(3) 0.020(3) 0.022(3) 0.001(2) 0.002(2) -0.003(2)
C16E 0.033(3) 0.015(2) 0.025(3) 0.0007(19) -0.002(2) 0.001(2)
C17E 0.024(3) 0.024(3) 0.029(3) -0.008(2) -0.002(2) 0.007(2)
C18E 0.024(3) 0.019(3) 0.036(3) -0.002(2) 0.002(2) -0.006(2)
C19E 0.042(4) 0.018(2) 0.024(3) 0.0002(19) 0.007(3) -0.002(2)
N1E 0.028(3) 0.021(2) 0.024(3) 0.003(2) -0.003(2) 0.000(2)
N2E 0.026(3) 0.020(2) 0.028(3) 0.0018(19) 0.011(2) -0.0003(19)
C1E 0.030(3) 0.038(3) 0.016(3) 0.004(2) -0.009(2) -0.001(3)
C2E 0.044(4) 0.018(3) 0.017(3) 0.004(2) 0.005(3) -0.004(3)
C3E 0.018(3) 0.019(3) 0.018(3) 0.003(2) 0.001(2) -0.003(2)
C4E 0.032(4) 0.038(4) 0.014(3) -0.001(3) -0.001(3) -0.008(3)
C5E 0.030(4) 0.032(3) 0.027(4) 0.010(3) -0.005(3) 0.004(3)
C6E 0.013(3) 0.022(3) 0.031(3) 0.000(2) 0.010(2) 0.005(2)
C7E 0.022(3) 0.024(3) 0.023(3) 0.002(2) 0.003(2) -0.003(2)
C8E 0.022(3) 0.011(2) 0.027(3) 0.001(2) 0.008(2) 0.008(2)
C9E 0.013(3) 0.015(3) 0.038(4) 0.004(2) 0.008(3) 0.000(2)
C10E 0.025(3) 0.024(3) 0.024(3) 0.002(2) 0.011(2) -0.010(2)
C11E 0.030(3) 0.019(3) 0.039(4) -0.014(2) 0.006(3) -0.009(2)
C12E 0.025(3) 0.021(3) 0.024(3) 0.007(2) 0.004(2) -0.001(2)
C13E 0.023(3) 0.034(3) 0.018(3) 0.001(2) -0.002(2) 0.006(3)
S1F 0.0220(6) 0.0272(6) 0.0253(6) 0.0034(5) 0.0030(5) 0.0013(5)
O1F 0.036(2) 0.0259(18) 0.064(2) 0.0129(17) 0.0200(18) 0.0072(15)
O2F 0.029(2) 0.048(2) 0.0245(19) 0.0029(17) 0.0079(15) 0.0035(18)
O3F 0.029(2) 0.059(3) 0.022(2) -0.0016(19) -0.0061(18) 0.007(2)
N3F 0.026(2) 0.025(2) 0.057(3) 0.0027(19) 0.0028(19) 0.0025(17)
C14F 0.016(3) 0.025(3) 0.028(3) -0.004(2) 0.005(2) -0.003(2)
C15F 0.027(3) 0.027(3) 0.021(3) 0.003(2) 0.003(2) -0.007(2)
C16F 0.027(3) 0.019(2) 0.029(3) 0.0015(19) 0.000(2) -0.003(2)
C17F 0.022(3) 0.027(3) 0.023(3) -0.003(2) -0.003(2) 0.002(2)
C18F 0.026(3) 0.032(3) 0.037(3) -0.002(3) 0.003(2) -0.012(3)
C19F 0.016(3) 0.018(2) 0.029(3) 0.0002(18) 0.008(2) -0.004(2)
N1F 0.022(3) 0.020(2) 0.037(3) -0.006(2) 0.009(2) 0.004(2)
N2F 0.045(3) 0.017(2) 0.033(3) 0.0004(19) 0.008(2) 0.000(2)
C1F 0.035(4) 0.024(3) 0.022(3) -0.003(2) 0.010(3) -0.002(3)
C2F 0.038(4) 0.030(3) 0.016(3) 0.007(2) 0.006(2) 0.003(3)
C3F 0.014(2) 0.020(3) 0.027(3) -0.005(2) 0.013(2) -0.007(2)
C4F 0.024(3) 0.017(3) 0.030(3) -0.011(2) 0.013(2) -0.002(2)
C5F 0.018(3) 0.027(3) 0.032(4) 0.009(3) 0.001(3) 0.005(2)
C6F 0.015(3) 0.028(3) 0.042(4) -0.002(3) 0.011(3) 0.001(2)
C7F 0.023(3) 0.015(3) 0.026(3) 0.002(2) 0.006(3) 0.002(2)
C8F 0.028(3) 0.020(2) 0.043(3) 0.003(2) 0.006(2) 0.007(2)
C9F 0.017(3) 0.013(3) 0.032(3) 0.005(2) 0.009(3) 0.004(2)
C10F 0.029(3) 0.028(3) 0.027(3) 0.006(2) 0.008(3) -0.003(3)
C11F 0.039(4) 0.023(3) 0.025(3) -0.006(2) 0.003(3) 0.001(2)
C12F 0.036(3) 0.032(3) 0.021(3) 0.008(2) -0.003(2) -0.007(3)
C13F 0.038(4) 0.022(3) 0.021(3) 0.006(2) 0.001(3) -0.002(3)
S1G 0.0192(6) 0.0234(6) 0.0231(6) 0.0018(4) 0.0028(4) -0.0015(4)
O1G 0.022(2) 0.032(2) 0.022(2) 0.0034(15) -0.0015(15) -0.0046(16)
O2G 0.0290(18) 0.0214(16) 0.041(2) 0.0048(14) 0.0058(15) 0.0001(13)
O3G 0.028(2) 0.032(2) 0.031(2) -0.0005(16) 0.0141(16) 0.0021(16)
N3G 0.022(2) 0.024(2) 0.046(3) -0.0042(17) 0.0048(18) 0.0016(16)
C14G 0.019(3) 0.030(3) 0.019(3) -0.005(2) 0.002(2) -0.003(2)
C15G 0.012(3) 0.018(2) 0.024(2) -0.0032(17) 0.004(2) -0.007(2)
C16G 0.026(3) 0.034(3) 0.024(3) -0.007(2) 0.004(2) -0.010(3)
C17G 0.017(3) 0.027(3) 0.019(2) -0.004(2) 0.003(2) 0.001(2)
C18G 0.027(3) 0.019(2) 0.026(3) 0.0022(19) 0.001(2) -0.001(2)
C19G 0.026(3) 0.026(3) 0.025(3) 0.000(2) 0.004(2) -0.006(2)
N1G 0.024(3) 0.019(2) 0.026(3) 0.0030(19) -0.003(2) -0.0018(19)
N2G 0.028(3) 0.023(3) 0.042(3) 0.001(2) 0.002(2) 0.000(2)
C1G 0.034(3) 0.037(3) 0.014(3) 0.000(2) -0.007(2) 0.002(3)
C2G 0.041(4) 0.025(3) 0.016(3) 0.001(2) 0.008(3) -0.002(3)
C3G 0.021(3) 0.015(3) 0.017(3) 0.004(2) 0.002(2) -0.003(2)
C4G 0.033(4) 0.037(4) 0.012(3) -0.001(2) 0.000(3) -0.005(3)
C5G 0.030(4) 0.028(3) 0.025(3) 0.012(3) -0.003(3) 0.004(3)
C6G 0.015(3) 0.020(3) 0.026(3) 0.003(2) 0.007(2) 0.006(2)
C7G 0.023(3) 0.025(3) 0.023(3) 0.001(2) 0.002(3) -0.003(2)
C8G 0.021(3) 0.009(2) 0.029(3) 0.001(2) 0.008(2) 0.008(2)
C9G 0.013(3) 0.011(3) 0.043(4) 0.004(2) 0.007(3) -0.002(2)
C10G 0.028(3) 0.029(3) 0.026(3) -0.001(2) 0.014(3) -0.009(2)
C11G 0.031(3) 0.018(3) 0.038(4) -0.011(2) 0.008(3) -0.009(2)
C12G 0.030(3) 0.025(3) 0.030(3) 0.015(2) 0.001(3) -0.003(2)
C13G 0.023(3) 0.035(3) 0.016(3) 0.005(2) -0.002(2) 0.006(3)
S1H 0.0191(6) 0.0200(6) 0.0267(6) 0.0038(4) 0.0040(5) 0.0007(4)
O1H 0.030(2) 0.036(2) 0.025(2) 0.0014(17) -0.0014(17) 0.0073(18)
O2H 0.028(2) 0.046(2) 0.027(2) -0.0036(17) 0.0085(17) 0.0107(17)
O3H 0.0217(19) 0.0266(19) 0.076(3) 0.0174(17) 0.0093(17) -0.0021(15)
N3H 0.023(2) 0.029(2) 0.034(2) -0.0042(17) 0.0086(17) -0.0006(16)
C14H 0.024(3) 0.019(3) 0.020(3) 0.003(2) 0.007(2) -0.002(2)
C15H 0.019(3) 0.017(3) 0.023(2) 0.0052(19) 0.001(2) -0.002(2)
C16H 0.036(4) 0.017(3) 0.024(3) 0.0007(19) 0.003(2) 0.003(2)
C17H 0.019(3) 0.022(3) 0.019(2) -0.003(2) 0.0032(18) 0.006(2)
C18H 0.027(3) 0.017(2) 0.031(3) -0.004(2) 0.007(2) -0.005(2)
C19H 0.034(3) 0.013(2) 0.024(3) -0.0032(18) 0.005(2) -0.001(2)
N1H 0.025(3) 0.021(3) 0.037(3) -0.007(2) 0.002(2) 0.004(2)
N2H 0.041(3) 0.020(2) 0.035(3) -0.003(2) 0.009(2) 0.002(2)
C1H 0.040(4) 0.021(3) 0.024(3) -0.005(2) 0.005(3) -0.001(3)
C2H 0.043(4) 0.032(3) 0.021(3) 0.007(3) 0.003(3) 0.002(3)
C3H 0.015(3) 0.021(3) 0.042(3) -0.004(2) 0.007(2) -0.009(2)
C4H 0.027(3) 0.025(3) 0.039(4) -0.012(3) 0.014(3) -0.001(2)
C5H 0.020(3) 0.035(3) 0.029(4) 0.010(3) -0.002(3) 0.003(3)
C6H 0.018(3) 0.030(3) 0.061(4) -0.008(3) 0.011(3) 0.000(3)
C7H 0.023(3) 0.017(3) 0.029(4) 0.002(2) 0.005(3) 0.003(2)
C8H 0.028(3) 0.020(2) 0.051(3) 0.000(2) 0.005(2) 0.005(2)
C9H 0.018(3) 0.017(3) 0.032(4) 0.005(2) 0.009(3) 0.003(2)
C10H 0.027(3) 0.030(3) 0.032(4) 0.005(3) 0.007(3) -0.001(3)
C11H 0.036(4) 0.021(3) 0.031(3) -0.004(2) 0.002(3) 0.001(2)
C12H 0.030(3) 0.033(3) 0.028(3) 0.010(3) 0.001(3) 0.000(3)
C13H 0.037(4) 0.024(3) 0.022(3) 0.002(2) -0.001(3) 0.000(3)
S1I 0.0213(6) 0.0249(6) 0.0253(6) 0.0025(5) 0.0030(5) 0.0001(5)
O1I 0.017(2) 0.034(2) 0.024(2) 0.0055(17) 0.0002(17) 0.0009(17)
O2I 0.0260(18) 0.0244(17) 0.051(2) 0.0077(15) 0.0056(16) -0.0007(14)
O3I 0.041(3) 0.056(3) 0.020(2) -0.0061(18) 0.0097(18) -0.001(2)
N3I 0.026(2) 0.026(2) 0.049(3) 0.0005(18) -0.0015(19) -0.0036(17)
C14I 0.020(3) 0.021(3) 0.020(3) 0.001(2) -0.002(2) -0.003(2)
C15I 0.021(3) 0.020(3) 0.025(3) -0.0032(19) 0.002(2) 0.003(2)
C16I 0.031(3) 0.016(2) 0.036(3) 0.004(2) -0.004(2) 0.004(2)
C17I 0.018(3) 0.033(3) 0.023(3) -0.002(2) 0.000(2) -0.002(2)
C18I 0.022(3) 0.036(3) 0.029(3) 0.001(3) 0.001(2) 0.009(3)
C19I 0.029(3) 0.019(3) 0.027(3) 0.0019(19) -0.001(2) 0.003(2)
N1I 0.017(3) 0.017(2) 0.041(3) -0.003(2) 0.006(2) -0.0024(19)
N2I 0.018(3) 0.010(2) 0.035(3) 0.0003(19) 0.004(2) 0.0022(17)
C1I 0.033(4) 0.024(3) 0.037(4) 0.000(3) 0.013(3) -0.003(3)
C2I 0.036(4) 0.022(3) 0.043(4) 0.017(3) -0.003(3) 0.006(3)
C3I 0.016(3) 0.011(3) 0.041(4) 0.001(2) -0.001(3) 0.001(2)
C4I 0.033(4) 0.020(3) 0.035(4) -0.003(2) 0.002(3) -0.001(2)
C5I 0.035(4) 0.024(3) 0.026(3) -0.004(2) -0.007(3) 0.004(2)
C6I 0.023(3) 0.018(3) 0.054(4) -0.001(3) 0.005(3) 0.007(2)
C7I 0.020(3) 0.013(3) 0.038(4) 0.006(2) 0.006(2) 0.011(2)
C8I 0.020(3) 0.020(3) 0.048(4) -0.001(2) 0.010(3) 0.010(2)
C9I 0.014(3) 0.019(3) 0.026(3) -0.003(2) 0.002(2) 0.005(2)
C10I 0.033(3) 0.021(3) 0.025(3) -0.007(2) 0.007(2) 0.000(2)
C11I 0.036(4) 0.030(3) 0.020(3) -0.007(2) 0.001(2) 0.004(3)
C12I 0.035(3) 0.018(3) 0.025(3) 0.004(2) 0.006(2) -0.006(2)
C13I 0.033(3) 0.015(3) 0.030(3) -0.004(2) 0.000(2) -0.011(2)
S1J 0.0215(6) 0.0278(6) 0.0328(6) 0.0084(5) 0.0018(5) 0.0000(5)
O1J 0.033(3) 0.049(3) 0.030(3) 0.003(2) -0.004(2) -0.013(2)
O2J 0.036(2) 0.047(2) 0.022(2) 0.0110(17) 0.0060(18) 0.0032(19)
O3J 0.024(2) 0.034(2) 0.080(3) 0.0110(18) 0.0135(18) 0.0062(15)
N3J 0.022(2) 0.037(2) 0.061(3) 0.014(2) 0.012(2) 0.0045(18)
C14J 0.023(3) 0.025(3) 0.021(3) 0.002(2) 0.000(2) -0.003(2)
C15J 0.030(3) 0.026(3) 0.021(2) 0.0026(19) 0.004(2) 0.003(2)
C16J 0.022(3) 0.028(3) 0.029(3) 0.003(2) 0.003(2) 0.007(2)
C17J 0.021(3) 0.026(3) 0.023(3) 0.001(2) 0.0027(19) 0.000(2)
C18J 0.024(3) 0.024(3) 0.027(3) 0.001(2) 0.004(2) -0.001(2)
C19J 0.027(3) 0.024(3) 0.023(3) -0.004(2) 0.002(2) 0.005(2)
N1J 0.023(3) 0.007(2) 0.042(3) -0.0012(19) 0.010(2) 0.0011(18)
N2J 0.022(3) 0.016(2) 0.040(3) 0.003(2) 0.006(2) -0.0017(19)
C1J 0.025(3) 0.018(3) 0.028(3) -0.004(2) 0.005(2) -0.008(2)
C2J 0.021(3) 0.024(3) 0.030(3) 0.004(2) 0.000(2) 0.002(2)
C3J 0.012(3) 0.016(3) 0.038(4) 0.000(2) 0.004(2) 0.001(2)
C4J 0.019(3) 0.023(3) 0.034(3) -0.003(2) 0.007(2) -0.002(2)
C5J 0.020(3) 0.021(3) 0.023(3) 0.001(2) 0.000(2) -0.001(2)
C6J 0.017(3) 0.009(2) 0.037(3) 0.004(2) 0.001(2) 0.0017(19)
C7J 0.034(3) 0.028(3) 0.038(4) 0.003(3) 0.007(3) 0.002(3)
C8J 0.033(4) 0.023(3) 0.044(4) 0.003(3) -0.002(3) 0.003(2)
C9J 0.019(3) 0.013(2) 0.027(3) 0.003(2) 0.006(2) 0.006(2)
C10J 0.034(3) 0.028(3) 0.029(3) 0.003(2) 0.010(2) 0.000(2)
C11J 0.033(3) 0.020(3) 0.029(3) -0.002(2) 0.002(2) -0.005(2)
C12J 0.037(4) 0.033(3) 0.030(3) 0.006(3) 0.003(3) -0.001(3)
C13J 0.034(3) 0.025(3) 0.022(3) -0.001(2) 0.003(2) -0.002(2)
S1K 0.0217(6) 0.0262(6) 0.0272(6) -0.0011(5) 0.0011(5) 0.0004(5)
O1K 0.030(2) 0.025(2) 0.034(2) 0.0034(15) 0.0049(17) -0.0060(15)
O2K 0.039(3) 0.045(3) 0.031(2) -0.0072(19) -0.0077(19) -0.0015(19)
O3K 0.0247(18) 0.0276(18) 0.048(2) 0.0033(15) 0.0034(15) 0.0061(14)
N3K 0.023(2) 0.032(2) 0.075(3) 0.005(2) 0.013(2) 0.0033(19)
C14K 0.024(3) 0.021(3) 0.018(2) 0.000(2) 0.0019(19) -0.003(2)
C15K 0.026(3) 0.021(3) 0.030(3) -0.0033(19) 0.000(2) 0.001(2)
C16K 0.029(3) 0.028(3) 0.042(3) 0.004(2) 0.017(3) 0.011(2)
C17K 0.023(3) 0.026(3) 0.038(3) 0.007(2) 0.009(2) 0.007(2)
C18K 0.025(3) 0.019(3) 0.037(3) 0.006(2) 0.001(2) 0.001(2)
C19K 0.024(3) 0.020(3) 0.028(3) -0.001(2) 0.002(2) 0.005(2)
N1K 0.017(3) 0.018(2) 0.039(3) -0.007(2) 0.007(2) -0.001(2)
N2K 0.017(3) 0.013(2) 0.038(3) 0.001(2) 0.004(2) 0.0005(18)
C1K 0.046(4) 0.016(3) 0.034(3) -0.001(2) 0.016(3) 0.000(3)
C2K 0.043(4) 0.019(3) 0.040(4) 0.015(3) -0.001(3) 0.010(3)
C3K 0.019(3) 0.011(3) 0.036(3) 0.002(2) -0.001(2) -0.002(2)
C4K 0.025(3) 0.026(3) 0.034(4) -0.008(3) 0.002(3) 0.003(2)
C5K 0.023(3) 0.033(3) 0.027(3) -0.007(2) -0.009(2) 0.003(2)
C6K 0.024(3) 0.022(2) 0.045(3) -0.003(2) 0.004(2) 0.008(2)
C7K 0.024(3) 0.013(3) 0.041(4) 0.003(2) 0.005(3) 0.011(2)
C8K 0.018(3) 0.020(3) 0.053(4) -0.002(2) 0.006(3) 0.011(2)
C9K 0.016(2) 0.019(2) 0.028(3) -0.004(2) 0.003(2) 0.0053(19)
C10K 0.030(3) 0.023(3) 0.027(3) -0.009(2) 0.005(2) -0.002(2)
C11K 0.035(4) 0.029(3) 0.018(3) -0.002(2) -0.001(2) 0.001(3)
C12K 0.027(3) 0.019(3) 0.029(3) 0.002(2) 0.009(2) -0.007(2)
C13K 0.029(3) 0.019(3) 0.032(3) -0.004(2) -0.001(2) -0.007(2)
S1L 0.0224(6) 0.0274(6) 0.0303(6) -0.0047(5) 0.0044(5) -0.0018(5)
O1L 0.037(2) 0.036(2) 0.091(3) -0.026(2) 0.025(2) -0.0088(17)
O2L 0.028(2) 0.056(3) 0.042(3) 0.006(2) -0.0085(19) -0.0028(19)
O3L 0.026(2) 0.061(3) 0.034(2) 0.000(2) 0.0068(17) -0.008(2)
N3L 0.026(2) 0.026(2) 0.072(3) -0.008(2) 0.009(2) -0.0027(18)
C14L 0.020(3) 0.024(3) 0.022(3) 0.002(2) 0.0026(19) 0.001(2)
C15L 0.022(3) 0.027(3) 0.031(3) 0.001(2) 0.010(2) 0.010(2)
C16L 0.030(3) 0.021(3) 0.033(3) 0.000(2) 0.012(3) 0.003(2)
C17L 0.022(3) 0.023(3) 0.034(3) 0.002(2) 0.007(2) 0.001(2)
C18L 0.016(3) 0.024(3) 0.039(3) -0.004(2) 0.007(2) 0.001(2)
C19L 0.039(4) 0.020(3) 0.030(3) -0.007(2) 0.002(3) -0.006(2)
N1L 0.025(3) 0.011(2) 0.037(3) -0.0052(19) 0.009(2) 0.0000(18)
N2L 0.024(3) 0.019(2) 0.029(3) 0.004(2) -0.001(2) -0.0038(19)
C1L 0.029(3) 0.018(3) 0.027(3) -0.011(2) 0.005(3) -0.005(2)
C2L 0.025(3) 0.026(3) 0.024(3) 0.002(2) 0.001(2) -0.001(2)
C3L 0.009(3) 0.018(3) 0.034(3) -0.002(2) 0.002(2) -0.001(2)
C4L 0.039(4) 0.020(3) 0.030(3) -0.003(2) 0.004(3) 0.001(2)
C5L 0.035(3) 0.019(3) 0.019(3) -0.003(2) 0.003(2) -0.004(2)
C6L 0.019(3) 0.008(2) 0.028(3) -0.0001(19) -0.001(2) 0.0032(18)
C7L 0.027(3) 0.029(3) 0.032(3) 0.003(2) 0.008(3) 0.004(2)
C8L 0.034(4) 0.020(3) 0.040(4) 0.002(2) 0.002(3) 0.003(3)
C9L 0.018(3) 0.012(2) 0.026(3) 0.001(2) 0.005(2) 0.0031(19)
C10L 0.041(3) 0.028(3) 0.019(3) 0.008(2) 0.008(2) -0.001(2)
C11L 0.046(4) 0.024(3) 0.029(3) -0.004(2) 0.005(3) -0.009(3)
C12L 0.038(4) 0.034(3) 0.028(3) 0.001(2) 0.006(3) -0.003(3)
C13L 0.038(4) 0.036(3) 0.019(3) -0.008(2) 0.005(2) -0.012(3)
S1M 0.0183(6) 0.0205(6) 0.0268(6) -0.0039(4) 0.0034(4) -0.0001(4)
O1M 0.032(2) 0.041(2) 0.030(2) 0.0061(17) 0.0053(17) -0.0081(18)
O2M 0.026(2) 0.037(2) 0.027(2) -0.0049(17) -0.0048(17) -0.0055(17)
O3M 0.0208(19) 0.0281(19) 0.079(3) -0.0224(18) 0.0086(17) 0.0010(15)
N3M 0.019(2) 0.031(2) 0.032(2) 0.0027(16) 0.0071(16) 0.0020(16)
C14M 0.017(2) 0.023(3) 0.013(2) 0.0004(19) 0.0002(18) -0.003(2)
C15M 0.015(3) 0.021(2) 0.026(3) 0.0027(18) 0.004(2) 0.001(2)
C16M 0.022(3) 0.023(3) 0.024(3) 0.002(2) 0.007(2) 0.007(2)
C17M 0.021(3) 0.031(3) 0.014(2) 0.002(2) 0.0042(18) 0.009(2)
C18M 0.018(3) 0.022(3) 0.023(3) -0.0012(19) 0.004(2) -0.003(2)
C19M 0.028(3) 0.020(3) 0.024(3) 0.000(2) 0.007(2) 0.005(2)
N1M 0.027(3) 0.020(2) 0.031(3) 0.000(2) 0.001(2) 0.001(2)
N2M 0.020(3) 0.021(2) 0.029(3) -0.004(2) 0.001(2) 0.000(2)
C1M 0.036(4) 0.026(3) 0.032(4) 0.000(3) 0.001(3) -0.007(3)
C2M 0.036(4) 0.029(3) 0.026(3) 0.011(2) 0.004(3) -0.007(3)
C3M 0.025(3) 0.017(3) 0.030(3) 0.009(2) 0.012(2) 0.006(2)
C4M 0.035(3) 0.033(3) 0.026(3) -0.005(2) 0.017(3) -0.005(3)
C5M 0.033(4) 0.028(3) 0.032(3) -0.004(3) 0.012(3) -0.005(3)
C6M 0.022(3) 0.016(3) 0.045(4) -0.004(2) 0.006(3) 0.005(2)
C7M 0.020(3) 0.023(3) 0.034(4) 0.004(2) 0.009(3) 0.009(2)
C8M 0.020(3) 0.014(3) 0.036(3) -0.002(2) 0.008(2) 0.008(2)
C9M 0.012(3) 0.015(3) 0.038(3) -0.005(2) 0.007(2) -0.001(2)
C10M 0.036(3) 0.024(3) 0.025(3) 0.007(2) 0.003(2) -0.009(2)
C11M 0.046(4) 0.026(3) 0.025(3) -0.008(2) 0.011(3) -0.010(3)
C12M 0.020(3) 0.017(3) 0.034(3) 0.004(2) 0.004(2) 0.009(2)
C13M 0.028(3) 0.025(3) 0.028(3) -0.012(2) 0.010(2) 0.004(2)
S1N 0.0200(6) 0.0219(6) 0.0228(6) -0.0020(4) 0.0035(4) 0.0000(4)
O1N 0.031(2) 0.052(3) 0.024(2) 0.0019(17) 0.0082(17) -0.0055(18)
O2N 0.0252(17) 0.0227(16) 0.042(2) -0.0083(14) 0.0042(14) 0.0027(13)
O3N 0.019(2) 0.028(2) 0.034(2) -0.0021(16) -0.0046(16) 0.0019(16)
N3N 0.022(2) 0.025(2) 0.043(2) 0.0032(17) 0.0032(18) -0.0036(16)
C14N 0.020(3) 0.018(3) 0.013(2) -0.0026(18) 0.0017(18) 0.000(2)
C15N 0.042(4) 0.022(3) 0.020(3) -0.0019(19) 0.005(3) 0.003(3)
C16N 0.016(3) 0.020(3) 0.027(3) 0.003(2) 0.005(2) 0.005(2)
C17N 0.028(3) 0.022(3) 0.019(2) 0.0021(19) 0.002(2) -0.002(2)
C18N 0.025(3) 0.021(3) 0.028(3) -0.006(2) 0.002(2) 0.005(2)
C19N 0.015(3) 0.026(3) 0.026(2) -0.007(2) -0.001(2) 0.003(2)
N1N 0.022(3) 0.018(2) 0.028(3) 0.0006(19) 0.003(2) -0.0025(19)
N2N 0.021(3) 0.014(2) 0.041(3) 0.002(2) 0.006(2) -0.0015(18)
C1N 0.027(3) 0.027(3) 0.027(3) -0.012(2) 0.005(2) -0.006(2)
C2N 0.027(3) 0.021(3) 0.018(3) 0.001(2) 0.003(2) -0.002(2)
C3N 0.019(3) 0.013(2) 0.021(3) 0.001(2) 0.006(2) 0.006(2)
C4N 0.023(3) 0.020(3) 0.025(3) -0.004(2) -0.001(2) 0.003(2)
C5N 0.027(3) 0.029(3) 0.021(3) -0.001(2) 0.000(2) -0.003(2)
C6N 0.019(3) 0.031(3) 0.036(3) 0.000(2) 0.007(3) -0.002(2)
C7N 0.010(2) 0.008(2) 0.028(3) -0.0010(19) 0.0000(19) 0.0023(17)
C8N 0.014(3) 0.013(2) 0.051(4) -0.004(2) 0.010(3) 0.000(2)
C9N 0.019(3) 0.010(2) 0.048(4) -0.002(2) 0.004(3) 0.000(2)
C10N 0.032(4) 0.036(3) 0.033(4) 0.011(3) -0.003(3) 0.008(3)
C11N 0.034(3) 0.026(3) 0.031(3) -0.003(2) 0.012(3) 0.003(2)
C12N 0.030(3) 0.029(3) 0.031(3) 0.006(2) 0.001(3) 0.004(2)
C13N 0.035(3) 0.027(3) 0.027(3) -0.006(2) -0.001(2) 0.009(2)
S1O 0.0212(6) 0.0260(6) 0.0273(6) -0.0041(5) 0.0040(5) -0.0022(5)
O1O 0.027(2) 0.047(3) 0.039(3) 0.005(2) -0.008(2) -0.0033(19)
O2O 0.023(2) 0.049(2) 0.029(2) 0.0011(18) 0.0056(15) -0.0055(18)
O3O 0.034(2) 0.0283(19) 0.069(3) -0.0145(17) 0.0197(18) -0.0071(16)
N3O 0.026(2) 0.026(2) 0.054(3) -0.0048(19) 0.0013(19) -0.0044(17)
C14O 0.024(3) 0.023(3) 0.016(2) -0.002(2) -0.003(2) -0.002(2)
C15O 0.038(4) 0.025(3) 0.033(3) -0.006(2) -0.005(3) 0.001(3)
C16O 0.015(3) 0.026(3) 0.032(3) -0.001(2) -0.001(2) 0.001(2)
C17O 0.030(3) 0.020(3) 0.028(3) 0.001(2) -0.003(2) 0.001(2)
C18O 0.030(3) 0.018(2) 0.030(3) -0.0020(19) 0.000(2) 0.003(2)
C19O 0.023(3) 0.021(3) 0.027(3) 0.001(2) 0.005(2) 0.004(2)
N1O 0.025(3) 0.018(2) 0.034(3) 0.001(2) -0.002(2) 0.001(2)
N2O 0.018(3) 0.022(2) 0.028(3) 0.000(2) 0.005(2) 0.0037(19)
C1O 0.035(3) 0.026(3) 0.025(3) 0.000(2) -0.008(3) -0.005(2)
C2O 0.035(4) 0.029(3) 0.025(3) 0.011(2) 0.005(3) -0.004(3)
C3O 0.027(3) 0.017(3) 0.035(4) 0.004(2) 0.012(3) 0.006(2)
C4O 0.041(4) 0.031(3) 0.022(3) 0.000(2) 0.013(3) -0.002(3)
C5O 0.036(4) 0.029(3) 0.030(3) 0.002(3) 0.010(3) -0.002(3)
C6O 0.026(3) 0.021(2) 0.048(3) -0.004(2) 0.008(2) 0.006(2)
C7O 0.017(3) 0.023(3) 0.044(4) 0.003(3) 0.005(3) 0.010(2)
C8O 0.011(3) 0.015(3) 0.053(4) -0.003(2) 0.005(2) -0.002(2)
C9O 0.022(3) 0.018(2) 0.048(3) 0.000(2) 0.005(2) 0.010(2)
C10O 0.039(4) 0.027(3) 0.033(4) 0.006(3) 0.005(3) -0.011(3)
C11O 0.032(3) 0.027(3) 0.027(3) 0.008(2) 0.001(2) -0.006(2)
C12O 0.021(3) 0.020(3) 0.032(3) -0.001(2) 0.005(2) 0.004(2)
C13O 0.025(3) 0.023(3) 0.031(3) -0.011(2) 0.013(2) -0.002(2)
S1P 0.0218(6) 0.0303(6) 0.0245(6) 0.0043(5) 0.0027(5) 0.0013(5)
O1P 0.025(2) 0.033(2) 0.079(3) 0.0183(19) 0.0106(18) 0.0079(15)
O2P 0.028(2) 0.028(2) 0.0264(19) -0.0009(15) 0.0061(15) -0.0074(15)
O3P 0.031(3) 0.071(3) 0.026(2) -0.012(2) 0.0032(19) -0.011(2)
N3P 0.024(2) 0.031(2) 0.069(3) 0.000(2) 0.005(2) 0.0004(18)
C14P 0.026(3) 0.030(3) 0.012(2) 0.005(2) -0.002(2) -0.002(2)
C15P 0.018(3) 0.024(3) 0.034(3) -0.001(2) 0.005(2) -0.003(2)
C16P 0.026(3) 0.028(3) 0.034(3) -0.002(2) 0.012(2) 0.006(2)
C17P 0.023(3) 0.030(3) 0.029(3) 0.008(2) 0.005(2) 0.008(2)
C18P 0.025(3) 0.025(3) 0.030(3) 0.002(2) -0.002(2) -0.001(2)
C19P 0.029(3) 0.025(3) 0.024(3) 0.002(2) 0.005(2) 0.011(2)
N1P 0.021(3) 0.019(2) 0.025(3) -0.0046(19) 0.002(2) 0.0002(19)
N2P 0.022(3) 0.014(2) 0.040(3) 0.001(2) 0.008(2) -0.0010(19)
C1P 0.026(3) 0.024(3) 0.031(3) -0.004(2) -0.001(2) -0.002(2)
C2P 0.019(3) 0.016(2) 0.020(3) 0.0020(19) 0.003(2) 0.0045(19)
C3P 0.018(3) 0.018(3) 0.021(3) -0.002(2) 0.004(2) 0.006(2)
C4P 0.027(3) 0.021(3) 0.022(3) -0.001(2) 0.004(2) 0.006(2)
C5P 0.028(3) 0.029(3) 0.023(3) 0.003(2) 0.004(3) -0.004(2)
C6P 0.019(3) 0.020(3) 0.038(3) 0.003(2) 0.008(2) 0.004(2)
C7P 0.011(3) 0.006(2) 0.025(3) 0.0008(19) -0.003(2) -0.0006(18)
C8P 0.011(3) 0.012(2) 0.044(4) 0.000(2) 0.006(2) 0.0024(19)
C9P 0.022(3) 0.012(3) 0.039(4) 0.001(2) 0.000(3) -0.002(2)
C10P 0.030(3) 0.023(3) 0.035(3) 0.009(2) 0.001(3) 0.001(2)
C11P 0.030(3) 0.031(3) 0.028(3) 0.003(2) 0.013(3) 0.006(2)
C12P 0.029(3) 0.033(3) 0.028(3) 0.005(2) -0.002(2) 0.006(2)
C13P 0.035(3) 0.032(3) 0.031(3) 0.000(2) 0.007(3) 0.015(2)

loop_
_atom_type_symbol
_atom_type_description
_atom_type_scat_dispersion_real
_atom_type_scat_dispersion_imag
_atom_type_scat_source
C C 0.0033 0.0016 'International Tables Vol C Tables 4.2.6.8 and 6.1.1.4'
H H 0.0000 0.0000 'International Tables Vol C Tables 4.2.6.8 and 6.1.1.4'
N N 0.0061 0.0033 'International Tables Vol C Tables 4.2.6.8 and 6.1.1.4'
O O 0.0106 0.0060 'International Tables Vol C Tables 4.2.6.8 and 6.1.1.4'
S S 0.1246 0.1234 'International Tables Vol C Tables 4.2.6.8 and 6.1.1.4'

loop_
_geom_angle_atom_site_label_1
_geom_angle_atom_site_label_2
_geom_angle_atom_site_label_3
_geom_angle
_geom_angle_site_symmetry_1
_geom_angle_site_symmetry_3
_geom_angle_publ_flag
O1A S1A O2A 114.7(2) . . ?
O1A S1A O3A 112.0(2) . . ?
O2A S1A O3A 111.7(3) . . ?
O1A S1A C14A 104.7(2) . . ?
O2A S1A C14A 105.4(3) . . ?
O3A S1A C14A 107.7(2) . . ?
C15A C14A C19A 118.0(5) . . ?
C15A C14A S1A 121.9(4) . . ?
C19A C14A S1A 120.1(4) . . ?
C16A C15A C14A 122.6(5) . . ?
C15A C16A C17A 121.1(5) . . ?
N3A C17A C16A 122.4(5) . . ?
N3A C17A C18A 120.7(5) . . ?
C16A C17A C18A 116.8(5) . . ?
C19A C18A C17A 122.0(5) . . ?
C18A C19A C14A 119.6(5) . . ?
C5A N1A C1A 116.7(5) . . ?
C12A N2A C11A 119.6(6) . . ?
N1A C1A C2A 124.1(6) . . ?
C1A C2A C3A 117.7(6) . . ?
C4A C3A C2A 117.6(6) . . ?
C4A C3A C6A 123.4(6) . . ?
C2A C3A C6A 119.0(6) . . ?
C3A C4A C5A 120.1(6) . . ?
N1A C5A C4A 123.7(6) . . ?
C3A C6A C7A 112.9(5) . . ?
C6A C7A C8A 111.0(5) . . ?
C7A C8A C9A 109.9(5) . . ?
C13A C9A C10A 118.2(6) . . ?
C13A C9A C8A 121.8(6) . . ?
C10A C9A C8A 119.9(6) . . ?
C11A C10A C9A 120.3(6) . . ?
C10A C11A N2A 120.9(6) . . ?
N2A C12A C13A 120.7(6) . . ?
C9A C13A C12A 120.2(7) . . ?
O1B S1B O3B 112.9(3) . . ?
O1B S1B O2B 111.3(3) . . ?
O3B S1B O2B 113.0(3) . . ?
O1B S1B C14B 106.3(3) . . ?
O3B S1B C14B 106.0(2) . . ?
O2B S1B C14B 106.6(2) . . ?
C15B C14B C19B 117.8(5) . . ?
C15B C14B S1B 121.5(4) . . ?
C19B C14B S1B 120.7(4) . . ?
C16B C15B C14B 120.6(5) . . ?
C15B C16B C17B 121.9(5) . . ?
N3B C17B C16B 120.8(5) . . ?
N3B C17B C18B 122.0(5) . . ?
C16B C17B C18B 117.2(5) . . ?
C19B C18B C17B 121.5(5) . . ?
C18B C19B C14B 120.9(5) . . ?
C5B N1B C1B 118.1(5) . . ?
C12B N2B C11B 117.4(5) . . ?
C2B C1B N1B 121.3(6) . . ?
C1B C2B C3B 122.0(6) . . ?
C4B C3B C2B 114.9(5) . . ?
C4B C3B C6B 122.2(5) . . ?
C2B C3B C6B 122.9(5) . . ?
C3B C4B C5B 122.4(6) . . ?
N1B C5B C4B 121.1(6) . . ?
C3B C6B C7B 112.0(5) . . ?
C6B C7B C8B 109.6(5) . . ?
C9B C8B C7B 110.0(5) . . ?
C10B C9B C13B 121.2(5) . . ?
C10B C9B C8B 120.5(6) . . ?
C13B C9B C8B 118.3(6) . . ?
C9B C10B C11B 119.2(6) . . ?
N2B C11B C10B 120.9(6) . . ?
N2B C12B C13B 125.4(6) . . ?
C9B C13B C12B 115.9(6) . . ?
O3C S1C O1C 110.1(3) . . ?
O3C S1C O2C 112.8(3) . . ?
O1C S1C O2C 113.3(3) . . ?
O3C S1C C14C 107.7(3) . . ?
O1C S1C C14C 107.5(3) . . ?
O2C S1C C14C 105.0(2) . . ?
C19C C14C C15C 118.1(5) . . ?
C19C C14C S1C 120.5(4) . . ?
C15C C14C S1C 121.3(4) . . ?
C16C C15C C14C 120.8(5) . . ?
C15C C16C C17C 121.3(5) . . ?
N3C C17C C18C 122.4(5) . . ?
N3C C17C C16C 120.1(5) . . ?
C18C C17C C16C 117.4(5) . . ?
C19C C18C C17C 121.6(5) . . ?
C18C C19C C14C 120.7(5) . . ?
C5C N1C C1C 117.0(5) . . ?
C11C N2C C12C 120.1(6) . . ?
N1C C1C C2C 123.5(6) . . ?
C1C C2C C3C 117.7(6) . . ?
C4C C3C C2C 117.7(6) . . ?
C4C C3C C6C 123.7(6) . . ?
C2C C3C C6C 118.6(6) . . ?
C3C C4C C5C 120.6(6) . . ?
N1C C5C C4C 123.4(6) . . ?
C7C C6C C3C 112.9(5) . . ?
C6C C7C C8C 111.3(5) . . ?
C7C C8C C9C 109.6(5) . . ?
C10C C9C C13C 117.9(6) . . ?
C10C C9C C8C 121.6(6) . . ?
C13C C9C C8C 120.3(6) . . ?
C9C C10C C11C 120.7(6) . . ?
N2C C11C C10C 120.4(6) . . ?
C13C C12C N2C 120.1(6) . . ?
C12C C13C C9C 120.7(6) . . ?
O2D S1D O1D 111.4(3) . . ?
O2D S1D O3D 113.1(2) . . ?
O1D S1D O3D 111.6(2) . . ?
O2D S1D C14D 107.0(3) . . ?
O1D S1D C14D 107.4(3) . . ?
O3D S1D C14D 105.8(2) . . ?
C15D C14D C19D 117.4(5) . . ?
C15D C14D S1D 122.0(4) . . ?
C19D C14D S1D 120.6(4) . . ?
C16D C15D C14D 121.0(5) . . ?
C15D C16D C17D 122.2(5) . . ?
N3D C17D C16D 122.2(5) . . ?
N3D C17D C18D 119.9(5) . . ?
C16D C17D C18D 117.9(5) . . ?
C19D C18D C17D 120.1(5) . . ?
C18D C19D C14D 121.3(5) . . ?
C5D N1D C1D 118.4(5) . . ?
C11D N2D C10D 117.2(5) . . ?
C2D C1D N1D 121.1(6) . . ?
C1D C2D C3D 122.5(6) . . ?
C4D C3D C2D 115.0(5) . . ?
C4D C3D C6D 121.1(5) . . ?
C2D C3D C6D 123.9(6) . . ?
C3D C4D C5D 122.3(6) . . ?
N1D C5D C4D 120.7(6) . . ?
C3D C6D C7D 111.8(5) . . ?
C6D C7D C8D 109.8(5) . . ?
C9D C8D C7D 110.1(5) . . ?
C13D C9D C12D 120.8(5) . . ?
C13D C9D C8D 120.4(5) . . ?
C12D C9D C8D 118.8(6) . . ?
N2D C10D C13D 121.1(6) . . ?
N2D C11D C12D 125.7(6) . . ?
C9D C12D C11D 115.9(6) . . ?
C9D C13D C10D 119.2(6) . . ?
O1E S1E O2E 111.5(3) . . ?
O1E S1E O3E 114.0(3) . . ?
O2E S1E O3E 111.7(2) . . ?
O1E S1E C14E 107.2(3) . . ?
O2E S1E C14E 107.3(2) . . ?
O3E S1E C14E 104.6(2) . . ?
C15E C14E C19E 117.6(5) . . ?
C15E C14E S1E 120.8(4) . . ?
C19E C14E S1E 121.5(4) . . ?
C16E C15E C14E 121.4(5) . . ?
C15E C16E C17E 121.2(5) . . ?
N3E C17E C16E 122.5(5) . . ?
N3E C17E C18E 120.1(5) . . ?
C16E C17E C18E 117.4(5) . . ?
C19E C18E C17E 121.3(5) . . ?
C18E C19E C14E 121.1(5) . . ?
C5E N1E C1E 117.5(5) . . ?
C11E N2E C12E 124.6(5) . . ?
C2E C1E N1E 121.1(6) . . ?
C1E C2E C3E 123.1(6) . . ?
C4E C3E C2E 113.3(5) . . ?
C4E C3E C6E 123.3(5) . . ?
C2E C3E C6E 123.2(5) . . ?
C5E C4E C3E 120.6(6) . . ?
N1E C5E C4E 124.2(6) . . ?
C3E C6E C7E 113.7(5) . . ?
C6E C7E C8E 112.6(5) . . ?
C9E C8E C7E 111.3(5) . . ?
C10E C9E C13E 120.4(5) . . ?
C10E C9E C8E 119.4(5) . . ?
C13E C9E C8E 120.2(6) . . ?
C9E C10E C11E 117.8(5) . . ?
N2E C11E C10E 119.8(6) . . ?
N2E C12E C13E 119.0(5) . . ?
C12E C13E C9E 118.4(6) . . ?
O2F S1F O1F 113.2(2) . . ?
O2F S1F O3F 110.3(3) . . ?
O1F S1F O3F 114.5(3) . . ?
O2F S1F C14F 106.4(3) . . ?
O1F S1F C14F 105.7(2) . . ?
O3F S1F C14F 106.0(3) . . ?
C15F C14F C19F 118.5(5) . . ?
C15F C14F S1F 121.6(4) . . ?
C19F C14F S1F 120.0(4) . . ?
C16F C15F C14F 120.4(5) . . ?
C15F C16F C17F 122.2(5) . . ?
N3F C17F C16F 122.0(5) . . ?
N3F C17F C18F 120.9(5) . . ?
C16F C17F C18F 117.0(5) . . ?
C19F C18F C17F 121.1(5) . . ?
C18F C19F C14F 120.9(5) . . ?
C5F N1F C1F 122.4(5) . . ?
C11F N2F C12F 116.6(6) . . ?
N1F C1F C2F 119.3(5) . . ?
C1F C2F C3F 120.8(6) . . ?
C4F C3F C2F 117.1(5) . . ?
C4F C3F C6F 123.4(5) . . ?
C2F C3F C6F 119.2(6) . . ?
C3F C4F C5F 119.1(5) . . ?
N1F C5F C4F 121.2(6) . . ?
C3F C6F C7F 114.2(5) . . ?
C6F C7F C8F 112.0(5) . . ?
C9F C8F C7F 112.4(5) . . ?
C10F C9F C13F 115.3(5) . . ?
C10F C9F C8F 124.1(6) . . ?
C13F C9F C8F 120.5(6) . . ?
C9F C10F C11F 122.4(6) . . ?
N2F C11F C10F 122.8(6) . . ?
N2F C12F C13F 123.2(6) . . ?
C12F C13F C9F 119.6(6) . . ?
O3G S1G O2G 112.2(2) . . ?
O3G S1G O1G 112.0(2) . . ?
O2G S1G O1G 113.7(2) . . ?
O3G S1G C14G 107.6(2) . . ?
O2G S1G C14G 105.1(2) . . ?
O1G S1G C14G 105.5(2) . . ?
C19G C14G C15G 118.1(5) . . ?
C19G C14G S1G 121.6(4) . . ?
C15G C14G S1G 120.2(4) . . ?
C16G C15G C14G 120.7(5) . . ?
C15G C16G C17G 121.4(5) . . ?
N3G C17G C16G 121.4(5) . . ?
N3G C17G C18G 121.6(5) . . ?
C16G C17G C18G 117.0(5) . . ?
C19G C18G C17G 121.8(5) . . ?
C18G C19G C14G 120.9(5) . . ?
C5G N1G C1G 117.3(5) . . ?
C11G N2G C12G 124.5(6) . . ?
C2G C1G N1G 121.3(6) . . ?
C1G C2G C3G 123.4(6) . . ?
C4G C3G C2G 112.7(5) . . ?
C4G C3G C6G 123.9(5) . . ?
C2G C3G C6G 123.2(5) . . ?
C5G C4G C3G 121.0(6) . . ?
N1G C5G C4G 124.2(6) . . ?
C3G C6G C7G 113.4(5) . . ?
C6G C7G C8G 113.3(5) . . ?
C9G C8G C7G 111.6(4) . . ?
C10G C9G C13G 120.2(5) . . ?
C10G C9G C8G 119.8(6) . . ?
C13G C9G C8G 120.0(6) . . ?
C9G C10G C11G 117.7(6) . . ?
N2G C11G C10G 119.8(6) . . ?
N2G C12G C13G 119.4(6) . . ?
C12G C13G C9G 118.3(6) . . ?
O1H S1H O3H 112.0(2) . . ?
O1H S1H O2H 111.3(2) . . ?
O3H S1H O2H 114.5(2) . . ?
O1H S1H C14H 107.7(3) . . ?
O3H S1H C14H 105.0(2) . . ?
O2H S1H C14H 105.8(2) . . ?
C15H C14H C19H 117.8(5) . . ?
C15H C14H S1H 122.3(4) . . ?
C19H C14H S1H 119.9(4) . . ?
C16H C15H C14H 121.9(5) . . ?
C15H C16H C17H 121.0(5) . . ?
N3H C17H C16H 122.0(4) . . ?
N3H C17H C18H 119.8(5) . . ?
C16H C17H C18H 118.2(5) . . ?
C19H C18H C17H 121.0(5) . . ?
C18H C19H C14H 120.1(5) . . ?
C5H N1H C1H 122.5(5) . . ?
C11H N2H C12H 116.9(6) . . ?
N1H C1H C2H 119.7(6) . . ?
C1H C2H C3H 121.1(6) . . ?
C4H C3H C2H 116.5(6) . . ?
C4H C3H C6H 123.8(6) . . ?
C2H C3H C6H 119.5(6) . . ?
C3H C4H C5H 119.6(6) . . ?
N1H C5H C4H 120.6(6) . . ?
C3H C6H C7H 113.7(5) . . ?
C6H C7H C8H 111.2(5) . . ?
C9H C8H C7H 111.7(5) . . ?
C10H C9H C13H 116.0(6) . . ?
C10H C9H C8H 123.4(6) . . ?
C13H C9H C8H 120.5(6) . . ?
C9H C10H C11H 122.2(6) . . ?
N2H C11H C10H 122.3(6) . . ?
N2H C12H C13H 123.0(6) . . ?
C12H C13H C9H 119.5(6) . . ?
O3I S1I O2I 113.3(2) . . ?
O3I S1I O1I 113.3(3) . . ?
O2I S1I O1I 112.1(2) . . ?
O3I S1I C14I 105.9(3) . . ?
O2I S1I C14I 105.6(2) . . ?
O1I S1I C14I 105.9(3) . . ?
C19I C14I C15I 119.5(5) . . ?
C19I C14I S1I 120.0(4) . . ?
C15I C14I S1I 120.4(4) . . ?
C16I C15I C14I 120.2(5) . . ?
C15I C16I C17I 120.7(5) . . ?
N3I C17I C18I 122.5(5) . . ?
N3I C17I C16I 120.1(5) . . ?
C18I C17I C16I 117.4(5) . . ?
C19I C18I C17I 121.6(5) . . ?
C14I C19I C18I 120.4(5) . . ?
C1I N1I C5I 119.0(5) . . ?
C12I N2I C11I 121.1(5) . . ?
N1I C1I C2I 121.4(6) . . ?
C3I C2I C1I 120.7(6) . . ?
C2I C3I C4I 118.7(6) . . ?
C2I C3I C6I 123.2(6) . . ?
C4I C3I C6I 118.1(6) . . ?
C5I C4I C3I 118.7(6) . . ?
N1I C5I C4I 121.5(6) . . ?
C7I C6I C3I 112.5(5) . . ?
C6I C7I C8I 109.6(5) . . ?
C9I C8I C7I 111.6(5) . . ?
C13I C9I C10I 117.6(5) . . ?
C13I C9I C8I 122.0(5) . . ?
C10I C9I C8I 120.5(6) . . ?
C11I C10I C9I 120.0(6) . . ?
C10I C11I N2I 123.3(6) . . ?
N2I C12I C13I 119.0(5) . . ?
C9I C13I C12I 118.9(5) . . ?
O1J S1J O3J 112.0(3) . . ?
O1J S1J O2J 113.5(3) . . ?
O3J S1J O2J 113.2(3) . . ?
O1J S1J C14J 106.2(3) . . ?
O3J S1J C14J 105.1(2) . . ?
O2J S1J C14J 106.0(3) . . ?
C19J C14J C15J 120.1(5) . . ?
C19J C14J S1J 119.7(4) . . ?
C15J C14J S1J 120.2(4) . . ?
C14J C15J C16J 120.0(5) . . ?
C15J C16J C17J 121.0(5) . . ?
N3J C17J C18J 121.2(5) . . ?
N3J C17J C16J 120.3(5) . . ?
C18J C17J C16J 118.5(5) . . ?
C17J C18J C19J 119.8(5) . . ?
C14J C19J C18J 120.5(5) . . ?
C1J N1J C5J 121.9(5) . . ?
C12J N2J C11J 117.5(5) . . ?
N1J C1J C2J 121.5(6) . . ?
C1J C2J C3J 119.3(6) . . ?
C2J C3J C4J 118.8(5) . . ?
C2J C3J C6J 121.0(5) . . ?
C4J C3J C6J 120.1(5) . . ?
C3J C4J C5J 120.3(6) . . ?
N1J C5J C4J 118.1(5) . . ?
C7J C6J C3J 112.6(5) . . ?
C6J C7J C8J 110.8(5) . . ?
C9J C8J C7J 116.3(6) . . ?
C10J C9J C13J 113.1(5) . . ?
C10J C9J C8J 123.8(6) . . ?
C13J C9J C8J 123.1(6) . . ?
C11J C10J C9J 124.9(6) . . ?
N2J C11J C10J 119.8(6) . . ?
N2J C12J C13J 124.7(6) . . ?
C12J C13J C9J 119.6(6) . . ?
O2K S1K O1K 112.7(3) . . ?
O2K S1K O3K 112.7(2) . . ?
O1K S1K O3K 111.9(2) . . ?
O2K S1K C14K 107.4(3) . . ?
O1K S1K C14K 106.8(2) . . ?
O3K S1K C14K 104.8(2) . . ?
C15K C14K C19K 119.0(5) . . ?
C15K C14K S1K 120.5(4) . . ?
C19K C14K S1K 120.4(4) . . ?
C14K C15K C16K 121.7(5) . . ?
C17K C16K C15K 120.0(5) . . ?
C16K C17K N3K 122.2(5) . . ?
C16K C17K C18K 119.6(5) . . ?
N3K C17K C18K 118.2(5) . . ?
C17K C18K C19K 120.0(5) . . ?
C14K C19K C18K 119.6(5) . . ?
C1K N1K C5K 119.0(5) . . ?
C12K N2K C11K 120.6(5) . . ?
N1K C1K C2K 121.3(6) . . ?
C3K C2K C1K 120.6(6) . . ?
C2K C3K C4K 119.3(6) . . ?
C2K C3K C6K 122.3(6) . . ?
C4K C3K C6K 118.4(6) . . ?
C5K C4K C3K 118.6(6) . . ?
N1K C5K C4K 121.2(6) . . ?
C7K C6K C3K 111.3(5) . . ?
C6K C7K C8K 109.6(5) . . ?
C9K C8K C7K 110.7(5) . . ?
C13K C9K C10K 117.7(6) . . ?
C13K C9K C8K 121.8(6) . . ?
C10K C9K C8K 120.5(6) . . ?
C11K C10K C9K 119.9(6) . . ?
C10K C11K N2K 123.5(6) . . ?
N2K C12K C13K 119.2(5) . . ?
C9K C13K C12K 118.9(6) . . ?
O3L S1L O1L 113.4(3) . . ?
O3L S1L O2L 110.6(3) . . ?
O1L S1L O2L 113.8(3) . . ?
O3L S1L C14L 105.8(3) . . ?
O1L S1L C14L 105.7(2) . . ?
O2L S1L C14L 106.8(3) . . ?
C19L C14L C15L 119.0(5) . . ?
C19L C14L S1L 121.2(4) . . ?
C15L C14L S1L 119.8(4) . . ?
C16L C15L C14L 120.1(5) . . ?
C15L C16L C17L 122.0(5) . . ?
N3L C17L C16L 122.6(5) . . ?
N3L C17L C18L 119.8(5) . . ?
C16L C17L C18L 117.5(5) . . ?
C19L C18L C17L 119.4(5) . . ?
C14L C19L C18L 122.0(5) . . ?
C1L N1L C5L 122.1(5) . . ?
C12L N2L C11L 118.0(5) . . ?
N1L C1L C2L 121.5(6) . . ?
C1L C2L C3L 119.4(6) . . ?
C4L C3L C2L 118.6(5) . . ?
C4L C3L C6L 121.4(5) . . ?
C2L C3L C6L 120.0(5) . . ?
C3L C4L C5L 121.1(6) . . ?
N1L C5L C4L 117.2(5) . . ?
C7L C6L C3L 113.0(5) . . ?
C6L C7L C8L 111.7(5) . . ?
C9L C8L C7L 115.1(5) . . ?
C10L C9L C13L 113.4(5) . . ?
C10L C9L C8L 123.7(6) . . ?
C13L C9L C8L 122.9(6) . . ?
C11L C10L C9L 124.5(6) . . ?
N2L C11L C10L 120.2(6) . . ?
N2L C12L C13L 123.1(6) . . ?
C12L C13L C9L 120.4(6) . . ?
O1M S1M O3M 112.6(2) . . ?
O1M S1M O2M 112.2(2) . . ?
O3M S1M O2M 113.5(2) . . ?
O1M S1M C14M 106.2(2) . . ?
O3M S1M C14M 105.7(2) . . ?
O2M S1M C14M 106.0(2) . . ?
C15M C14M C19M 120.0(5) . . ?
C15M C14M S1M 120.5(4) . . ?
C19M C14M S1M 119.5(4) . . ?
C14M C15M C16M 120.9(5) . . ?
C17M C16M C15M 121.0(5) . . ?
N3M C17M C16M 122.8(5) . . ?
N3M C17M C18M 118.8(5) . . ?
C16M C17M C18M 118.3(5) . . ?
C19M C18M C17M 120.0(5) . . ?
C14M C19M C18M 119.7(5) . . ?
C1M N1M C5M 116.8(6) . . ?
C12M N2M C11M 120.5(5) . . ?
N1M C1M C2M 124.5(6) . . ?
C3M C2M C1M 120.5(6) . . ?
C2M C3M C4M 115.2(6) . . ?
C2M C3M C6M 124.2(6) . . ?
C4M C3M C6M 120.6(6) . . ?
C5M C4M C3M 119.8(6) . . ?
N1M C5M C4M 123.2(6) . . ?
C3M C6M C7M 114.7(5) . . ?
C8M C7M C6M 112.0(5) . . ?
C7M C8M C9M 112.5(4) . . ?
C13M C9M C10M 116.9(5) . . ?
C13M C9M C8M 122.1(5) . . ?
C10M C9M C8M 120.9(6) . . ?
C11M C10M C9M 122.2(6) . . ?
C10M C11M N2M 121.7(6) . . ?
N2M C12M C13M 118.4(5) . . ?
C9M C13M C12M 120.2(6) . . ?
O3N S1N O2N 111.5(2) . . ?
O3N S1N O1N 112.6(3) . . ?
O2N S1N O1N 113.5(2) . . ?
O3N S1N C14N 106.3(2) . . ?
O2N S1N C14N 105.2(2) . . ?
O1N S1N C14N 107.1(2) . . ?
C15N C14N C19N 119.1(5) . . ?
C15N C14N S1N 120.3(4) . . ?
C19N C14N S1N 120.6(4) . . ?
C14N C15N C16N 121.6(5) . . ?
C15N C16N C17N 119.9(5) . . ?
N3N C17N C16N 119.7(5) . . ?
N3N C17N C18N 121.9(5) . . ?
C16N C17N C18N 118.4(5) . . ?
C19N C18N C17N 121.0(5) . . ?
C18N C19N C14N 119.9(5) . . ?
C1N N1N C5N 121.5(5) . . ?
C12N N2N C11N 117.4(5) . . ?
N1N C1N C2N 122.5(6) . . ?
C1N C2N C3N 119.2(5) . . ?
C4N C3N C2N 117.4(5) . . ?
C4N C3N C6N 121.0(5) . . ?
C2N C3N C6N 121.5(5) . . ?
C5N C4N C3N 120.3(6) . . ?
C4N C5N N1N 119.0(6) . . ?
C3N C6N C7N 111.6(5) . . ?
C8N C7N C6N 109.0(4) . . ?
C7N C8N C9N 112.4(4) . . ?
C10N C9N C13N 120.5(6) . . ?
C10N C9N C8N 120.6(6) . . ?
C13N C9N C8N 118.9(6) . . ?
C9N C10N C11N 121.1(6) . . ?
N2N C11N C10N 120.3(6) . . ?
N2N C12N C13N 125.1(6) . . ?
C9N C13N C12N 115.3(6) . . ?
O1O S1O O3O 111.4(3) . . ?
O1O S1O O2O 112.4(3) . . ?
O3O S1O O2O 113.5(2) . . ?
O1O S1O C14O 107.3(3) . . ?
O3O S1O C14O 105.2(2) . . ?
O2O S1O C14O 106.4(2) . . ?
C15O C14O C19O 118.9(5) . . ?
C15O C14O S1O 120.8(4) . . ?
C19O C14O S1O 120.3(4) . . ?
C14O C15O C16O 121.2(5) . . ?
C17O C16O C15O 120.3(5) . . ?
N3O C17O C16O 120.6(5) . . ?
N3O C17O C18O 121.6(5) . . ?
C16O C17O C18O 117.7(5) . . ?
C19O C18O C17O 121.6(5) . . ?
C18O C19O C14O 120.3(5) . . ?
C1O N1O C5O 116.6(6) . . ?
C12O N2O C11O 120.7(5) . . ?
N1O C1O C2O 124.8(6) . . ?
C3O C2O C1O 120.5(6) . . ?
C2O C3O C6O 124.7(6) . . ?
C2O C3O C4O 114.9(6) . . ?
C6O C3O C4O 120.4(6) . . ?
C5O C4O C3O 120.1(6) . . ?
N1O C5O C4O 123.1(6) . . ?
C3O C6O C7O 114.7(5) . . ?
C9O C7O C6O 112.1(5) . . ?
C13O C8O C10O 117.9(6) . . ?
C13O C8O C9O 120.1(6) . . ?
C10O C8O C9O 121.9(6) . . ?
C7O C9O C8O 112.8(5) . . ?
C11O C10O C8O 121.9(6) . . ?
C10O C11O N2O 121.7(6) . . ?
N2O C12O C13O 118.2(6) . . ?
C8O C13O C12O 119.5(6) . . ?
O1P S1P O2P 111.6(2) . . ?
O1P S1P O3P 114.5(3) . . ?
O2P S1P O3P 112.0(3) . . ?
O1P S1P C14P 104.8(2) . . ?
O2P S1P C14P 107.2(2) . . ?
O3P S1P C14P 106.1(3) . . ?
C15P C14P C19P 118.5(5) . . ?
C15P C14P S1P 121.0(4) . . ?
C19P C14P S1P 120.5(4) . . ?
C14P C15P C16P 121.9(5) . . ?
C17P C16P C15P 119.8(5) . . ?
N3P C17P C16P 122.1(5) . . ?
N3P C17P C18P 119.7(5) . . ?
C16P C17P C18P 118.2(5) . . ?
C19P C18P C17P 121.3(5) . . ?
C18P C19P C14P 120.2(5) . . ?
C1P N1P C5P 121.2(5) . . ?
C12P N2P C11P 116.5(5) . . ?
N1P C1P C2P 122.6(6) . . ?
C1P C2P C3P 119.3(5) . . ?
C2P C3P C4P 117.4(5) . . ?
C2P C3P C6P 122.1(5) . . ?
C4P C3P C6P 120.6(5) . . ?
C5P C4P C3P 120.3(6) . . ?
N1P C5P C4P 119.2(6) . . ?
C3P C6P C7P 112.2(5) . . ?
C8P C7P C6P 109.1(4) . . ?
C7P C8P C9P 112.5(4) . . ?
C10P C9P C13P 120.0(6) . . ?
C10P C9P C8P 121.4(6) . . ?
C13P C9P C8P 118.5(6) . . ?
C9P C10P C11P 120.4(6) . . ?
N2P C11P C10P 121.7(6) . . ?
N2P C12P C13P 125.7(6) . . ?
C12P C13P C9P 115.4(6) . . ?

loop_
_geom_bond_atom_site_label_1
_geom_bond_atom_site_label_2
_geom_bond_distance
_geom_bond_site_symmetry_2
_geom_bond_publ_flag
S1A O1A 1.458(3) . ?
S1A O2A 1.460(4) . ?
S1A O3A 1.463(4) . ?
S1A C14A 1.763(6) . ?
N3A C17A 1.368(6) . ?
C14A C15A 1.379(7) . ?
C14A C19A 1.427(7) . ?
C15A C16A 1.352(7) . ?
C16A C17A 1.407(7) . ?
C17A C18A 1.421(7) . ?
C18A C19A 1.364(8) . ?
N1A C5A 1.322(8) . ?
N1A C1A 1.334(8) . ?
N2A C12A 1.326(8) . ?
N2A C11A 1.358(8) . ?
C1A C2A 1.378(8) . ?
C2A C3A 1.422(9) . ?
C3A C4A 1.349(10) . ?
C3A C6A 1.508(8) . ?
C4A C5A 1.380(9) . ?
C6A C7A 1.509(8) . ?
C7A C8A 1.528(8) . ?
C8A C9A 1.548(8) . ?
C9A C13A 1.325(9) . ?
C9A C10A 1.412(9) . ?
C10A C11A 1.318(9) . ?
C12A C13A 1.384(9) . ?
S1B O1B 1.437(5) . ?
S1B O3B 1.438(4) . ?
S1B O2B 1.450(4) . ?
S1B C14B 1.762(5) . ?
N3B C17B 1.380(6) . ?
C14B C15B 1.389(7) . ?
C14B C19B 1.412(7) . ?
C15B C16B 1.382(7) . ?
C16B C17B 1.393(7) . ?
C17B C18B 1.398(7) . ?
C18B C19B 1.370(8) . ?
N1B C5B 1.362(8) . ?
N1B C1B 1.398(7) . ?
N2B C12B 1.275(8) . ?
N2B C11B 1.390(8) . ?
C1B C2B 1.314(8) . ?
C2B C3B 1.455(8) . ?
C3B C4B 1.370(8) . ?
C3B C6B 1.478(8) . ?
C4B C5B 1.373(8) . ?
C6B C7B 1.512(7) . ?
C7B C8B 1.563(7) . ?
C8B C9B 1.532(8) . ?
C9B C10B 1.355(8) . ?
C9B C13B 1.365(9) . ?
C10B C11B 1.393(8) . ?
C12B C13B 1.426(8) . ?
S1C O3C 1.443(4) . ?
S1C O1C 1.449(5) . ?
S1C O2C 1.451(3) . ?
S1C C14C 1.760(6) . ?
N3C C17C 1.363(6) . ?
C14C C19C 1.399(7) . ?
C14C C15C 1.410(7) . ?
C15C C16C 1.363(7) . ?
C16C C17C 1.411(7) . ?
C17C C18C 1.398(7) . ?
C18C C19C 1.372(7) . ?
N1C C5C 1.333(8) . ?
N1C C1C 1.338(7) . ?
N2C C11C 1.328(8) . ?
N2C C12C 1.358(8) . ?
C1C C2C 1.382(8) . ?
C2C C3C 1.425(8) . ?
C3C C4C 1.347(9) . ?
C3C C6C 1.519(8) . ?
C4C C5C 1.366(9) . ?
C6C C7C 1.510(8) . ?
C7C C8C 1.529(7) . ?
C8C C9C 1.545(8) . ?
C9C C10C 1.324(9) . ?
C9C C13C 1.407(8) . ?
C10C C11C 1.384(8) . ?
C12C C13C 1.332(8) . ?
S1D O2D 1.440(5) . ?
S1D O1D 1.448(5) . ?
S1D O3D 1.454(3) . ?
S1D C14D 1.765(6) . ?
N3D C17D 1.373(6) . ?
C14D C15D 1.399(7) . ?
C14D C19D 1.413(7) . ?
C15D C16D 1.354(7) . ?
C16D C17D 1.394(7) . ?
C17D C18D 1.404(6) . ?
C18D C19D 1.381(7) . ?
N1D C5D 1.368(8) . ?
N1D C1D 1.396(8) . ?
N2D C11D 1.268(8) . ?
N2D C10D 1.388(8) . ?
C1D C2D 1.312(8) . ?
C2D C3D 1.450(8) . ?
C3D C4D 1.371(8) . ?
C3D C6D 1.485(8) . ?
C4D C5D 1.380(8) . ?
C6D C7D 1.510(7) . ?
C7D C8D 1.558(7) . ?
C8D C9D 1.535(8) . ?
C9D C13D 1.358(8) . ?
C9D C12D 1.365(8) . ?
C10D C13D 1.395(8) . ?
C11D C12D 1.429(8) . ?
S1E O1E 1.413(5) . ?
S1E O2E 1.450(4) . ?
S1E O3E 1.457(3) . ?
S1E C14E 1.764(6) . ?
N3E C17E 1.353(6) . ?
C14E C15E 1.394(7) . ?
C14E C19E 1.414(7) . ?
C15E C16E 1.380(7) . ?
C16E C17E 1.392(7) . ?
C17E C18E 1.422(7) . ?
C18E C19E 1.358(7) . ?
N1E C5E 1.298(8) . ?
N1E C1E 1.395(7) . ?
N2E C11E 1.281(8) . ?
N2E C12E 1.318(7) . ?
C1E C2E 1.327(8) . ?
C2E C3E 1.422(8) . ?
C3E C4E 1.418(8) . ?
C3E C6E 1.464(7) . ?
C4E C5E 1.370(9) . ?
C6E C7E 1.502(7) . ?
C7E C8E 1.542(7) . ?
C8E C9E 1.514(7) . ?
C9E C10E 1.335(8) . ?
C9E C13E 1.411(8) . ?
C10E C11E 1.418(8) . ?
C12E C13E 1.364(8) . ?
S1F O2F 1.444(4) . ?
S1F O1F 1.452(3) . ?
S1F O3F 1.456(5) . ?
S1F C14F 1.769(6) . ?
N3F C17F 1.368(6) . ?
C14F C15F 1.388(7) . ?
C14F C19F 1.415(7) . ?
C15F C16F 1.379(7) . ?
C16F C17F 1.390(7) . ?
C17F C18F 1.427(7) . ?
C18F C19F 1.359(7) . ?
N1F C5F 1.312(8) . ?
N1F C1F 1.340(8) . ?
N2F C11F 1.333(8) . ?
N2F C12F 1.345(8) . ?
C1F C2F 1.361(8) . ?
C2F C3F 1.437(8) . ?
C3F C4F 1.371(8) . ?
C3F C6F 1.469(8) . ?
C4F C5F 1.406(8) . ?
C6F C7F 1.531(8) . ?
C7F C8F 1.534(7) . ?
C8F C9F 1.489(8) . ?
C9F C10F 1.362(8) . ?
C9F C13F 1.410(8) . ?
C10F C11F 1.367(8) . ?
C12F C13F 1.382(8) . ?
S1G O3G 1.435(4) . ?
S1G O2G 1.454(3) . ?
S1G O1G 1.460(4) . ?
S1G C14G 1.764(6) . ?
N3G C17G 1.362(6) . ?
C14G C19G 1.392(7) . ?
C14G C15G 1.406(7) . ?
C15G C16G 1.377(7) . ?
C16G C17G 1.402(7) . ?
C17G C18G 1.407(7) . ?
C18G C19G 1.371(7) . ?
N1G C5G 1.296(8) . ?
N1G C1G 1.389(7) . ?
N2G C11G 1.277(8) . ?
N2G C12G 1.301(8) . ?
C1G C2G 1.326(8) . ?
C2G C3G 1.424(8) . ?
C3G C4G 1.413(8) . ?
C3G C6G 1.466(7) . ?
C4G C5G 1.374(9) . ?
C6G C7G 1.502(7) . ?
C7G C8G 1.536(7) . ?
C8G C9G 1.511(7) . ?
C9G C10G 1.329(8) . ?
C9G C13G 1.410(8) . ?
C10G C11G 1.427(8) . ?
C12G C13G 1.370(8) . ?
S1H O1H 1.424(4) . ?
S1H O3H 1.452(3) . ?
S1H O2H 1.469(4) . ?
S1H C14H 1.764(6) . ?
N3H C17H 1.363(6) . ?
C14H C15H 1.388(7) . ?
C14H C19H 1.424(7) . ?
C15H C16H 1.371(7) . ?
C16H C17H 1.391(7) . ?
C17H C18H 1.411(6) . ?
C18H C19H 1.381(7) . ?
N1H C5H 1.312(8) . ?
N1H C1H 1.330(8) . ?
N2H C11H 1.331(8) . ?
N2H C12H 1.356(8) . ?
C1H C2H 1.355(8) . ?
C2H C3H 1.443(9) . ?
C3H C4H 1.360(9) . ?
C3H C6H 1.464(8) . ?
C4H C5H 1.421(8) . ?
C6H C7H 1.529(8) . ?
C7H C8H 1.538(8) . ?
C8H C9H 1.502(8) . ?
C9H C10H 1.352(9) . ?
C9H C13H 1.409(8) . ?
C10H C11H 1.378(8) . ?
C12H C13H 1.375(8) . ?
S1I O3I 1.449(4) . ?
S1I O2I 1.457(3) . ?
S1I O1I 1.460(4) . ?
S1I C14I 1.774(6) . ?
N3I C17I 1.358(6) . ?
C14I C19I 1.374(8) . ?
C14I C15I 1.397(7) . ?
C15I C16I 1.392(7) . ?
C16I C17I 1.412(7) . ?
C17I C18I 1.395(7) . ?
C18I C19I 1.391(7) . ?
N1I C1I 1.336(8) . ?
N1I C5I 1.338(8) . ?
N2I C12I 1.309(7) . ?
N2I C11I 1.352(8) . ?
C1I C2I 1.409(9) . ?
C2I C3I 1.304(9) . ?
C3I C4I 1.427(9) . ?
C3I C6I 1.549(7) . ?
C4I C5I 1.384(8) . ?
C6I C7I 1.516(8) . ?
C7I C8I 1.569(7) . ?
C8I C9I 1.465(8) . ?
C9I C13I 1.382(8) . ?
C9I C10I 1.422(8) . ?
C10I C11I 1.306(8) . ?
C12I C13I 1.457(7) . ?
S1J O1J 1.447(5) . ?
S1J O3J 1.453(4) . ?
S1J O2J 1.456(4) . ?
S1J C14J 1.772(6) . ?
N3J C17J 1.369(6) . ?
C14J C19J 1.379(7) . ?
C14J C15J 1.382(7) . ?
C15J C16J 1.383(7) . ?
C16J C17J 1.411(7) . ?
C17J C18J 1.390(7) . ?
C18J C19J 1.409(7) . ?
N1J C1J 1.303(8) . ?
N1J C5J 1.371(7) . ?
N2J C12J 1.314(8) . ?
N2J C11J 1.355(8) . ?
C1J C2J 1.374(8) . ?
C2J C3J 1.377(8) . ?
C3J C4J 1.381(8) . ?
C3J C6J 1.554(7) . ?
C4J C5J 1.387(7) . ?
C6J C7J 1.495(8) . ?
C7J C8J 1.503(8) . ?
C8J C9J 1.470(8) . ?
C9J C10J 1.372(8) . ?
C9J C13J 1.431(8) . ?
C10J C11J 1.371(8) . ?
C12J C13J 1.367(9) . ?
S1K O2K 1.432(5) . ?
S1K O1K 1.454(4) . ?
S1K O3K 1.470(3) . ?
S1K C14K 1.769(6) . ?
N3K C17K 1.383(6) . ?
C14K C15K 1.358(7) . ?
C14K C19K 1.396(7) . ?
C15K C16K 1.401(7) . ?
C16K C17K 1.368(7) . ?
C17K C18K 1.390(7) . ?
C18K C19K 1.415(7) . ?
N1K C1K 1.338(8) . ?
N1K C5K 1.341(8) . ?
N2K C12K 1.323(7) . ?
N2K C11K 1.353(8) . ?
C1K C2K 1.409(9) . ?
C2K C3K 1.296(9) . ?
C3K C4K 1.418(9) . ?
C3K C6K 1.559(7) . ?
C4K C5K 1.388(8) . ?
C6K C7K 1.522(8) . ?
C7K C8K 1.577(7) . ?
C8K C9K 1.467(8) . ?
C9K C13K 1.387(8) . ?
C9K C10K 1.422(8) . ?
C10K C11K 1.306(8) . ?
C12K C13K 1.449(7) . ?
S1L O3L 1.441(4) . ?
S1L O1L 1.447(3) . ?
S1L O2L 1.462(5) . ?
S1L C14L 1.783(5) . ?
N3L C17L 1.358(7) . ?
C14L C19L 1.357(8) . ?
C14L C15L 1.406(7) . ?
C15L C16L 1.363(7) . ?
C16L C17L 1.408(7) . ?
C17L C18L 1.408(7) . ?
C18L C19L 1.401(7) . ?
N1L C1L 1.306(8) . ?
N1L C5L 1.376(7) . ?
N2L C12L 1.324(8) . ?
N2L C11L 1.355(8) . ?
C1L C2L 1.370(8) . ?
C2L C3L 1.384(8) . ?
C3L C4L 1.370(8) . ?
C3L C6L 1.540(7) . ?
C4L C5L 1.397(8) . ?
C6L C7L 1.484(8) . ?
C7L C8L 1.502(8) . ?
C8L C9L 1.472(8) . ?
C9L C10L 1.373(8) . ?
C9L C13L 1.423(8) . ?
C10L C11L 1.361(9) . ?
C12L C13L 1.372(9) . ?
S1M O1M 1.452(4) . ?
S1M O3M 1.458(3) . ?
S1M O2M 1.464(4) . ?
S1M C14M 1.777(5) . ?
N3M C17M 1.373(6) . ?
C14M C15M 1.360(7) . ?
C14M C19M 1.397(7) . ?
C15M C16M 1.389(6) . ?
C16M C17M 1.386(7) . ?
C17M C18M 1.412(7) . ?
C18M C19M 1.404(7) . ?
N1M C1M 1.319(8) . ?
N1M C5M 1.330(8) . ?
N2M C12M 1.334(7) . ?
N2M C11M 1.350(8) . ?
C1M C2M 1.372(8) . ?
C2M C3M 1.346(9) . ?
C3M C4M 1.453(8) . ?
C3M C6M 1.458(8) . ?
C4M C5M 1.349(8) . ?
C6M C7M 1.536(7) . ?
C7M C8M 1.500(8) . ?
C8M C9M 1.533(7) . ?
C9M C13M 1.352(8) . ?
C9M C10M 1.400(8) . ?
C10M C11M 1.277(8) . ?
C12M C13M 1.418(7) . ?
S1N O3N 1.454(4) . ?
S1N O2N 1.458(3) . ?
S1N O1N 1.458(4) . ?
S1N C14N 1.776(5) . ?
N3N C17N 1.372(6) . ?
C14N C15N 1.370(8) . ?
C14N C19N 1.396(6) . ?
C15N C16N 1.381(7) . ?
C16N C17N 1.396(7) . ?
C17N C18N 1.399(7) . ?
C18N C19N 1.381(7) . ?
N1N C1N 1.293(8) . ?
N1N C5N 1.374(7) . ?
N2N C12N 1.317(8) . ?
N2N C11N 1.352(8) . ?
C1N C2N 1.356(8) . ?
C2N C3N 1.412(8) . ?
C3N C4N 1.399(8) . ?
C3N C6N 1.457(7) . ?
C4N C5N 1.372(8) . ?
C6N C7N 1.553(8) . ?
C7N C8N 1.547(7) . ?
C8N C9N 1.549(7) . ?
C9N C10N 1.316(9) . ?
C9N C13N 1.390(9) . ?
C10N C11N 1.392(8) . ?
C12N C13N 1.398(8) . ?
S1O O1O 1.452(5) . ?
S1O O3O 1.456(3) . ?
S1O O2O 1.465(4) . ?
S1O C14O 1.774(6) . ?
N3O C17O 1.373(6) . ?
C14O C15O 1.368(8) . ?
C14O C19O 1.395(7) . ?
C15O C16O 1.399(7) . ?
C16O C17O 1.386(7) . ?
C17O C18O 1.406(7) . ?
C18O C19O 1.366(7) . ?
N1O C1O 1.319(8) . ?
N1O C5O 1.330(8) . ?
N2O C12O 1.330(7) . ?
N2O C11O 1.354(7) . ?
C1O C2O 1.376(8) . ?
C2O C3O 1.347(9) . ?
C3O C6O 1.453(8) . ?
C3O C4O 1.453(8) . ?
C4O C5O 1.353(9) . ?
C6O C7O 1.543(7) . ?
C7O C9O 1.480(8) . ?
C8O C13O 1.351(9) . ?
C8O C10O 1.389(9) . ?
C8O C9O 1.536(7) . ?
C10O C11O 1.278(8) . ?
C12O C13O 1.431(7) . ?
S1P O1P 1.457(4) . ?
S1P O2P 1.463(4) . ?
S1P O3P 1.466(5) . ?
S1P C14P 1.767(6) . ?
N3P C17P 1.364(7) . ?
C14P C15P 1.359(7) . ?
C14P C19P 1.400(7) . ?
C15P C16P 1.403(7) . ?
C16P C17P 1.385(7) . ?
C17P C18P 1.397(7) . ?
C18P C19P 1.379(7) . ?
N1P C1P 1.294(8) . ?
N1P C5P 1.375(7) . ?
N2P C12P 1.317(8) . ?
N2P C11P 1.344(8) . ?
C1P C2P 1.372(7) . ?
C2P C3P 1.402(8) . ?
C3P C4P 1.405(8) . ?
C3P C6P 1.446(7) . ?
C4P C5P 1.378(8) . ?
C6P C7P 1.582(7) . ?
C7P C8P 1.539(6) . ?
C8P C9P 1.541(7) . ?
C9P C10P 1.322(8) . ?
C9P C13P 1.403(8) . ?
C10P C11P 1.395(8) . ?
C12P C13P 1.394(8) . ?
